data_7019170
loop_
_publ_author_name
'Fang, Ming'
'Shi, Peng-Fei'
'Zhao, Bin'
'Jiang, Dong-Xue'
'Cheng, Peng'
'Shi, Wei'

_publ_section_title
;
 A series of 3d-4f heterometallic three-dimensional coordination polymers:
 syntheses, structures and magnetic properties.
;
_journal_issue 22
_journal_name_full 'Dalton transactions (Cambridge, England : 2003)'
_journal_page_first 6820
_journal_page_last 6826
_journal_paper_doi 10.1039/c2dt30391d
_journal_volume 41
_journal_year 2012
_chemical_formula_sum 'C72 H69 Cl2 Co2 N12 O48 Tm3'
_chemical_formula_weight 2565.94
_chemical_name_systematic
;
?
;
_space_group_IT_number 61
_symmetry_cell_setting orthorhombic
_symmetry_space_group_name_Hall '-P 2ac 2ab'
_symmetry_space_group_name_H-M 'P b c a'
_atom_sites_solution_hydrogens geom
_atom_sites_solution_primary direct
_atom_sites_solution_secondary difmap
_audit_creation_method SHELXL-97
_cell_angle_alpha 90.00
_cell_angle_beta 90.00
_cell_angle_gamma 90.00
_cell_formula_units_Z 8
_cell_length_a 48.374(16)
_cell_length_b 18.507(6)
_cell_length_c 18.426(6)
_cell_measurement_reflns_used 36730
_cell_measurement_temperature 120
_cell_measurement_theta_max 28.0
_cell_measurement_theta_min 1.2
_cell_volume 16496(9)
_computing_cell_refinement
;
CrysAlisPro, Oxford Diffraction Ltd.,
Version 1.171.33.48 (release 15-09-2009 CrysAlis171 .NET)
(compiled Sep 15 2009,11:49:04)
;
_computing_data_collection
;
CrysAlisPro, Oxford Diffraction Ltd.,
Version 1.171.33.48 (release 15-09-2009 CrysAlis171 .NET)
(compiled Sep 15 2009,11:49:04)
;
_computing_data_reduction
;
CrysAlisPro, Oxford Diffraction Ltd.,
Version 1.171.33.48 (release 15-09-2009 CrysAlis171 .NET)
(compiled Sep 15 2009,11:49:04)
;
_computing_molecular_graphics
;
O. V. Dolomanov, L. J. Bourhis, R. J. Gildea, J. A. K. Howard and H. Puschmann,
OLEX2: a complete structure solution, refinement and analysis program.
J. Appl. Cryst. (2009). 42, 339-341.
;
_computing_publication_material
;
O. V. Dolomanov, L. J. Bourhis, R. J. Gildea, J. A. K. Howard and H. Puschmann,
OLEX2: a complete structure solution, refinement and analysis program.
J. Appl. Cryst. (2009). 42, 339-341.
;
_computing_structure_refinement 'SHELXL-97 (Sheldrick, 1997)'
_computing_structure_solution 'SHELXS-97 (Sheldrick, 1990)'
_diffrn_ambient_temperature 120
_diffrn_detector_area_resol_mean 16.2116
_diffrn_measured_fraction_theta_full 1.000
_diffrn_measured_fraction_theta_max 1.000
_diffrn_measurement_device_type 'SuperNova, Single source at offset), Eos'
_diffrn_measurement_method '\w scans'
_diffrn_radiation_monochromator mirror
_diffrn_radiation_source 'SuperNova (Mo) X-ray Source'
_diffrn_radiation_type MoK\a
_diffrn_radiation_wavelength 0.71073
_diffrn_reflns_av_R_equivalents 0.0550
_diffrn_reflns_av_sigmaI/netI 0.0394
_diffrn_reflns_limit_h_max 57
_diffrn_reflns_limit_h_min -63
_diffrn_reflns_limit_k_max 24
_diffrn_reflns_limit_k_min -24
_diffrn_reflns_limit_l_max 24
_diffrn_reflns_limit_l_min -24
_diffrn_reflns_number 145169
_diffrn_reflns_theta_full 27.89
_diffrn_reflns_theta_max 27.89
_diffrn_reflns_theta_min 1.39
_exptl_absorpt_coefficient_mu 3.770
_exptl_absorpt_correction_T_max 0.5193
_exptl_absorpt_correction_T_min 0.5193
_exptl_absorpt_correction_type multi-scan
_exptl_absorpt_process_details
;
CrysAlisPro, Oxford Diffraction Ltd.,
Version 1.171.33.48 (release 15-09-2009 CrysAlis171 .NET)
(compiled Sep 15 2009,11:49:04)
Empirical absorption correction using spherical harmonics,
implemented in SCALE3 ABSPACK scaling algorithm.
;
_exptl_crystal_colour 'Salmon pink'
_exptl_crystal_density_diffrn 2.066
_exptl_crystal_density_meas ?
_exptl_crystal_density_method 'not measured'
_exptl_crystal_description block
_exptl_crystal_F_000 10110
_exptl_crystal_size_max 0.20
_exptl_crystal_size_mid 0.20
_exptl_crystal_size_min 0.20
_refine_diff_density_max 3.239
_refine_diff_density_min -2.765
_refine_diff_density_rms 0.190
_refine_ls_extinction_method none
_refine_ls_goodness_of_fit_ref 1.175
_refine_ls_hydrogen_treatment constr
_refine_ls_matrix_type full
_refine_ls_number_parameters 1274
_refine_ls_number_reflns 19701
_refine_ls_number_restraints 102
_refine_ls_restrained_S_all 1.172
_refine_ls_R_factor_all 0.0571
_refine_ls_R_factor_gt 0.0543
_refine_ls_shift/su_max 0.002
_refine_ls_shift/su_mean 0.000
_refine_ls_structure_factor_coef Fsqd
_refine_ls_weighting_details 'calc w=1/[\s^2^(Fo^2^)+(0.0000P)^2^+284.1785P] where P=(Fo^2^+2Fc^2^)/3'
_refine_ls_weighting_scheme calc
_refine_ls_wR_factor_gt 0.1079
_refine_ls_wR_factor_ref 0.1091
_reflns_number_gt 18800
_reflns_number_total 19701
_reflns_threshold_expression >2sigma(I)
_cod_data_source_file c2dt30391d.txt
_cod_data_source_block 6
_cod_depositor_comments
;
The following automatic conversions were performed:

'_symmetry_cell_setting' value 'Orthorhombic' changed to
'orthorhombic' according to
/home/saulius/struct/CIF-dictionaries/cif_core.dic dictionary named
'cif_core.dic' version 2.4.1 from
2010-06-29.

'_exptl_absorpt_correction_type' value 'Multi-scan'
changed to 'multi-scan' according to
/home/saulius/struct/CIF-dictionaries/cif_core.dic dictionary named
'cif_core.dic' version 2.4.1 from 2010-06-29.

Automatic conversion script
Id: cif_fix_values 1715 2011-07-08 13:25:40Z adriana 

The following automatic conversions were performed:

'_exptl_crystal_density_meas' value 'none' was changed to '?' - the
value is perceived as not measured.

Automatic conversion script
Id: cif_fix_values 3008 2015-01-20 13:52:24Z robertas 
;
_cod_original_sg_symbol_H-M Pbca
_cod_database_code 7019170

loop_
_symmetry_equiv_pos_as_xyz
'x, y, z'
'-x+1/2, -y, z+1/2'
'x+1/2, -y+1/2, -z'
'-x, y+1/2, -z+1/2'
'-x, -y, -z'
'x-1/2, y, -z-1/2'
'-x-1/2, y-1/2, z'
'x, -y-1/2, z-1/2'

loop_
_atom_site_label
_atom_site_type_symbol
_atom_site_fract_x
_atom_site_fract_y
_atom_site_fract_z
_atom_site_U_iso_or_equiv
_atom_site_adp_type
_atom_site_occupancy
_atom_site_symmetry_multiplicity
_atom_site_calc_flag
_atom_site_refinement_flags
_atom_site_disorder_assembly
_atom_site_disorder_group
Tm1 Tm 0.121832(5) 0.070466(14) 0.200400(14) 0.00882(6) Uani 1 1 d . . .
Tm2 Tm 0.124134(5) 0.513656(14) 0.318999(15) 0.01058(6) Uani 1 1 d . . .
Tm3 Tm -0.122290(5) 0.098124(14) 0.630894(15) 0.00958(6) Uani 1 1 d . . .
Co4 Co 0.244603(16) 0.38525(4) 0.04626(4) 0.00867(15) Uani 1 1 d . . .
Co5 Co 0.002301(15) 0.25244(4) 0.39167(4) 0.00742(15) Uani 1 1 d . . .
O1 O -0.10349(9) 0.2071(2) 0.6091(3) 0.0156(9) Uani 1 1 d . . .
O2 O -0.09121(10) 0.3083(2) 0.5521(3) 0.0201(10) Uani 1 1 d . . .
O3 O 0.09168(9) -0.0095(2) 0.3635(2) 0.0131(9) Uani 1 1 d . . .
O4 O 0.08606(9) 0.0848(2) 0.2877(2) 0.0140(9) Uani 1 1 d . . .
O5 O 0.08853(9) -0.1317(2) 0.2682(2) 0.0127(9) Uani 1 1 d . . .
O6 O 0.09920(9) -0.0337(2) 0.2031(2) 0.0138(9) Uani 1 1 d . . .
O7 O 0.08538(10) 0.2318(2) 0.1144(3) 0.0181(10) Uani 1 1 d . . .
O8 O 0.08657(10) 0.1121(3) 0.1316(3) 0.0190(10) Uani 1 1 d . . .
O9 O 0.15414(10) 0.1258(3) 0.1314(3) 0.0212(10) Uani 1 1 d . . .
O10 O 0.14716(11) 0.2254(3) 0.0665(3) 0.0317(13) Uani 1 1 d . . .
O11 O 0.15722(9) -0.0165(2) 0.1836(3) 0.0168(9) Uani 1 1 d . . .
O12 O 0.14686(10) -0.0963(3) 0.2704(3) 0.0187(10) Uani 1 1 d . . .
O13 O 0.14288(9) 0.0683(2) 0.3057(2) 0.0149(9) Uani 1 1 d . . .
O14 O 0.15052(9) -0.0023(3) 0.4025(3) 0.0173(10) Uani 1 1 d . . .
O15 O 0.34047(10) 0.3441(3) 0.4163(3) 0.0267(12) Uani 1 1 d . . .
O16 O 0.34261(11) 0.2764(4) 0.5170(3) 0.0400(16) Uani 1 1 d . . .
O17 O 0.14186(10) 0.5626(3) 0.2062(3) 0.0189(10) Uani 1 1 d . . .
O18 O 0.16266(10) 0.4681(3) 0.2518(3) 0.0217(11) Uani 1 1 d . . .
O19 O 0.33669(10) 0.4543(3) -0.1129(3) 0.0231(11) Uani 1 1 d . . .
O20 O 0.34885(10) 0.5673(3) -0.0998(3) 0.0213(10) Uani 1 1 d . . .
O21 O 0.10646(10) 0.4153(3) 0.2357(3) 0.0198(10) Uani 1 1 d . . .
O22 O 0.09346(9) 0.4187(2) 0.3503(3) 0.0156(9) Uani 1 1 d . . .
O23 O 0.08309(10) 0.5528(3) 0.2849(3) 0.0197(10) Uani 1 1 d . . .
O24 O 0.07439(11) 0.5528(3) 0.1646(3) 0.0265(12) Uani 1 1 d . . .
O25 O 0.12053(10) 0.1949(2) 0.2320(3) 0.0192(10) Uani 1 1 d . . .
H25A H 0.1208 0.2269 0.1989 0.023 Uiso 1 1 d R . .
H25B H 0.1198 0.2073 0.2763 0.023 Uiso 1 1 d R . .
O26 O 0.10365(10) 0.5433(3) 0.4341(3) 0.0210(10) Uani 1 1 d . . .
H26C H 0.0901 0.5188 0.4498 0.025 Uiso 1 1 d R . .
H26D H 0.1100 0.5783 0.4590 0.025 Uiso 1 1 d R . .
O27 O 0.12720(10) 0.6423(3) 0.3287(3) 0.0212(10) Uani 1 1 d . . .
H27A H 0.1132 0.6684 0.3191 0.025 Uiso 1 1 d R . .
H27B H 0.1423 0.6620 0.3418 0.025 Uiso 1 1 d R . .
O28 O -0.10778(13) 0.0855(3) 0.5118(3) 0.0318(13) Uani 1 1 d U . .
H28C H -0.0909 0.0919 0.5011 0.038 Uiso 1 1 d R . .
H28D H -0.1193 0.0743 0.4789 0.038 Uiso 1 1 d R . .
O29 O 0.12438(12) 0.0144(3) 0.0654(3) 0.0295(12) Uani 1 1 d . . .
H29C H 0.1248 0.0423 0.0288 0.035 Uiso 1 1 d R . .
H29D H 0.1248 -0.0311 0.0595 0.035 Uiso 1 1 d R . .
N1 N -0.02208(10) 0.2124(3) 0.4668(3) 0.0092(10) Uani 1 1 d . . .
N2 N 0.02374(10) 0.1668(3) 0.4126(3) 0.0092(9) Uani 1 1 d . . .
N3 N 0.02254(10) -0.1653(3) 0.1190(3) 0.0088(9) Uani 1 1 d . . .
N4 N -0.01859(10) -0.1900(3) 0.0306(3) 0.0078(9) Uani 1 1 d . . .
N5 N 0.27207(10) 0.3661(3) 0.1337(3) 0.0121(10) Uani 1 1 d . . .
N6 N 0.22505(11) 0.2999(3) 0.1042(3) 0.0107(10) Uani 1 1 d . . .
N7 N 0.26493(10) 0.1958(3) 0.4821(3) 0.0113(10) Uani 1 1 d . . .
N8 N 0.21760(10) 0.1276(3) 0.4574(3) 0.0107(10) Uani 1 1 d . . .
N9 N 0.26640(10) 0.4746(3) 0.0065(3) 0.0122(10) Uani 1 1 d . . .
N10 N 0.22269(10) 0.4732(3) 0.0903(3) 0.0104(10) Uani 1 1 d . . .
N11 N 0.02673(10) 0.2889(3) 0.3166(3) 0.0104(10) Uani 1 1 d . . .
N12 N -0.01450(10) 0.2034(3) 0.3128(3) 0.0108(10) Uani 1 1 d . . .
C1 C -0.04671(12) 0.2379(3) 0.4886(3) 0.0108(11) Uani 1 1 d . . .
H1 H -0.0549 0.2751 0.4623 0.013 Uiso 1 1 calc R . .
C2 C -0.06040(12) 0.2110(3) 0.5486(3) 0.0104(11) Uani 1 1 d . . .
C3 C -0.04825(12) 0.1555(3) 0.5882(3) 0.0116(12) Uani 1 1 d . . .
H2 H -0.0568 0.1370 0.6294 0.014 Uiso 1 1 calc R . .
C4 C -0.02302(13) 0.1280(3) 0.5650(3) 0.0130(12) Uani 1 1 d . . .
H3 H -0.0146 0.0903 0.5900 0.016 Uiso 1 1 calc R . .
C5 C -0.01044(12) 0.1573(3) 0.5043(3) 0.0105(11) Uani 1 1 d . . .
C6 C 0.01524(12) 0.1292(3) 0.4719(3) 0.0102(11) Uani 1 1 d . . .
C7 C 0.02846(13) 0.0674(3) 0.4956(4) 0.0139(12) Uani 1 1 d . . .
H4 H 0.0229 0.0439 0.5377 0.017 Uiso 1 1 calc R . .
C8 C 0.05043(12) 0.0416(3) 0.4540(3) 0.0121(12) Uani 1 1 d . . .
H5 H 0.0600 0.0006 0.4687 0.015 Uiso 1 1 calc R . .
C9 C 0.05791(12) 0.0770(3) 0.3907(3) 0.0097(11) Uani 1 1 d . . .
C10 C 0.04444(12) 0.1406(3) 0.3726(3) 0.0098(11) Uani 1 1 d . . .
H10A H 0.0500 0.1658 0.3313 0.012 Uiso 1 1 calc R . .
C11 C -0.08745(12) 0.2449(3) 0.5712(3) 0.0109(11) Uani 1 1 d . . .
C12 C 0.08059(12) 0.0490(3) 0.3428(3) 0.0104(11) Uani 1 1 d . . .
C13 C 0.08531(12) -0.0892(3) 0.2152(3) 0.0092(11) Uani 1 1 d . . .
C14 C 0.04285(12) -0.1565(3) 0.1677(3) 0.0109(11) Uani 1 1 d . . .
H14A H 0.0435 -0.1866 0.2081 0.013 Uiso 1 1 calc R . .
C15 C 0.06301(13) -0.1035(3) 0.1593(3) 0.0117(12) Uani 1 1 d . . .
C16 C 0.06216(13) -0.0603(3) 0.0973(3) 0.0131(12) Uani 1 1 d . . .
H16A H 0.0759 -0.0259 0.0895 0.016 Uiso 1 1 calc R . .
C17 C 0.04109(13) -0.0683(3) 0.0473(4) 0.0143(12) Uani 1 1 d . . .
H17A H 0.0403 -0.0396 0.0060 0.017 Uiso 1 1 calc R . .
C18 C 0.02118(12) -0.1202(3) 0.0607(3) 0.0115(11) Uani 1 1 d . . .
C19 C -0.00239(12) -0.1332(3) 0.0123(3) 0.0089(11) Uani 1 1 d . . .
C20 C -0.00838(13) -0.0906(3) -0.0470(3) 0.0134(12) Uani 1 1 d . . .
H20A H 0.0036 -0.0537 -0.0607 0.016 Uiso 1 1 calc R . .
C21 C -0.03245(13) -0.1029(3) -0.0864(4) 0.0145(12) Uani 1 1 d . . .
H21A H -0.0369 -0.0743 -0.1263 0.017 Uiso 1 1 calc R . .
C22 C -0.04970(12) -0.1589(3) -0.0650(3) 0.0131(12) Uani 1 1 d . . .
C23 C -0.04170(12) -0.2030(3) -0.0070(3) 0.0111(11) Uani 1 1 d . . .
H23A H -0.0527 -0.2423 0.0056 0.013 Uiso 1 1 calc R . .
C24 C 0.07629(13) 0.1697(4) 0.1062(4) 0.0155(13) Uani 1 1 d . . .
C25 C 0.16126(14) 0.1861(4) 0.1064(4) 0.0185(13) Uani 1 1 d . . .
C26 C 0.20012(12) 0.2733(3) 0.0910(4) 0.0121(12) Uani 1 1 d . . .
H26A H 0.1890 0.2967 0.0573 0.015 Uiso 1 1 calc R . .
C27 C 0.18978(13) 0.2116(3) 0.1255(4) 0.0138(12) Uani 1 1 d . . .
C28 C 0.20662(14) 0.1762(4) 0.1752(4) 0.0177(13) Uani 1 1 d . . .
H28A H 0.2006 0.1344 0.1982 0.021 Uiso 1 1 calc R . .
C29 C 0.23241(14) 0.2044(4) 0.1897(4) 0.0183(13) Uani 1 1 d . . .
H29A H 0.2439 0.1817 0.2231 0.022 Uiso 1 1 calc R . .
C30 C 0.24121(13) 0.2670(3) 0.1543(3) 0.0118(12) Uani 1 1 d . . .
C31 C 0.26792(13) 0.3027(3) 0.1683(4) 0.0141(12) Uani 1 1 d . . .
C32 C 0.28730(14) 0.2739(4) 0.2157(4) 0.0190(14) Uani 1 1 d . . .
H32A H 0.2844 0.2289 0.2370 0.023 Uiso 1 1 calc R . .
C33 C 0.31082(14) 0.3126(4) 0.2306(4) 0.0192(14) Uani 1 1 d . . .
H33A H 0.3241 0.2941 0.2619 0.023 Uiso 1 1 calc R . .
C34 C 0.31454(14) 0.3798(4) 0.1985(4) 0.0173(13) Uani 1 1 d . . .
C35 C 0.29497(13) 0.4034(3) 0.1491(4) 0.0151(13) Uani 1 1 d . . .
H35A H 0.2979 0.4472 0.1257 0.018 Uiso 1 1 calc R . .
C36 C 0.16114(13) -0.0736(3) 0.2184(4) 0.0141(12) Uani 1 1 d . . .
C37 C 0.33060(13) 0.3031(4) 0.4628(4) 0.0177(13) Uani 1 1 d . . .
C38 C 0.29038(12) 0.2223(3) 0.4911(3) 0.0118(12) Uani 1 1 d . . .
H38A H 0.3015 0.2018 0.5267 0.014 Uiso 1 1 calc R . .
C39 C 0.30110(12) 0.2785(3) 0.4504(4) 0.0136(12) Uani 1 1 d . . .
C40 C 0.28395(13) 0.3107(3) 0.3995(4) 0.0162(13) Uani 1 1 d . . .
H40A H 0.2902 0.3497 0.3722 0.019 Uiso 1 1 calc R . .
C41 C 0.25744(13) 0.2841(3) 0.3897(4) 0.0152(12) Uani 1 1 d . . .
H41A H 0.2456 0.3058 0.3565 0.018 Uiso 1 1 calc R . .
C42 C 0.24874(13) 0.2249(3) 0.4299(3) 0.0110(11) Uani 1 1 d . . .
C43 C 0.22181(13) 0.1888(3) 0.4180(3) 0.0131(12) Uani 1 1 d . . .
C44 C 0.20280(13) 0.2135(4) 0.3677(4) 0.0178(13) Uani 1 1 d . . .
H44A H 0.2052 0.2578 0.3447 0.021 Uiso 1 1 calc R . .
C45 C 0.18008(13) 0.1706(4) 0.3523(4) 0.0185(14) Uani 1 1 d . . .
H45A H 0.1671 0.1855 0.3181 0.022 Uiso 1 1 calc R . .
C46 C 0.17684(13) 0.1054(4) 0.3880(3) 0.0136(12) Uani 1 1 d . . .
C47 C 0.19584(12) 0.0864(3) 0.4421(3) 0.0122(12) Uani 1 1 d . . .
H47A H 0.1932 0.0438 0.4681 0.015 Uiso 1 1 calc R . .
C48 C 0.15502(13) 0.0525(4) 0.3648(4) 0.0143(12) Uani 1 1 d . . .
C49 C 0.16155(13) 0.5186(4) 0.2061(3) 0.0140(12) Uani 1 1 d . . .
C50 C 0.20019(13) 0.4684(3) 0.1324(4) 0.0136(12) Uani 1 1 d . . .
H50A H 0.1944 0.4228 0.1475 0.016 Uiso 1 1 calc R . .
C51 C 0.18508(13) 0.5283(4) 0.1546(3) 0.0143(12) Uani 1 1 d . . .
C52 C 0.19366(13) 0.5954(4) 0.1318(4) 0.0176(13) Uani 1 1 d . . .
H52A H 0.1837 0.6364 0.1445 0.021 Uiso 1 1 calc R . .
C53 C 0.21721(13) 0.6013(4) 0.0898(4) 0.0167(13) Uani 1 1 d . . .
H53A H 0.2234 0.6465 0.0747 0.020 Uiso 1 1 calc R . .
C54 C 0.23146(12) 0.5396(3) 0.0707(3) 0.0104(11) Uani 1 1 d . . .
C55 C 0.25726(12) 0.5406(3) 0.0279(3) 0.0113(11) Uani 1 1 d . . .
C56 C 0.27226(13) 0.6026(3) 0.0113(4) 0.0153(13) Uani 1 1 d . . .
H56A H 0.2658 0.6476 0.0261 0.018 Uiso 1 1 calc R . .
C57 C 0.29667(14) 0.5973(4) -0.0272(4) 0.0170(13) Uani 1 1 d . . .
H57A H 0.3069 0.6384 -0.0386 0.020 Uiso 1 1 calc R . .
C58 C 0.30563(13) 0.5297(4) -0.0484(4) 0.0146(12) Uani 1 1 d . . .
C59 C 0.28975(13) 0.4701(3) -0.0314(3) 0.0130(12) Uani 1 1 d . . .
H59A H 0.2956 0.4249 -0.0472 0.016 Uiso 1 1 calc R . .
C60 C 0.33205(13) 0.5176(4) -0.0895(4) 0.0158(13) Uani 1 1 d . . .
C61 C 0.08996(13) 0.3985(3) 0.2855(4) 0.0136(12) Uani 1 1 d . . .
C62 C 0.04931(12) 0.3279(3) 0.3266(4) 0.0119(12) Uani 1 1 d . . .
H62A H 0.0551 0.3377 0.3737 0.014 Uiso 1 1 calc R . .
C63 C 0.06474(13) 0.3548(3) 0.2682(3) 0.0121(12) Uani 1 1 d . . .
C64 C 0.05564(13) 0.3420(3) 0.1989(4) 0.0157(13) Uani 1 1 d . . .
H64A H 0.0652 0.3607 0.1595 0.019 Uiso 1 1 calc R . .
C65 C 0.03204(13) 0.3010(4) 0.1880(4) 0.0154(13) Uani 1 1 d . . .
H65A H 0.0257 0.2915 0.1414 0.018 Uiso 1 1 calc R . .
C66 C 0.01815(12) 0.2744(3) 0.2479(3) 0.0115(12) Uani 1 1 d . . .
C67 C -0.00556(12) 0.2245(3) 0.2456(3) 0.0110(11) Uani 1 1 d . . .
C68 C -0.01825(13) 0.1989(3) 0.1827(4) 0.0138(12) Uani 1 1 d . . .
H68A H -0.0124 0.2142 0.1372 0.017 Uiso 1 1 calc R . .
C69 C -0.03998(13) 0.1497(4) 0.1897(4) 0.0162(13) Uani 1 1 d . . .
H69A H -0.0492 0.1328 0.1488 0.019 Uiso 1 1 calc R . .
C70 C -0.04770(13) 0.1264(3) 0.2585(4) 0.0150(12) Uani 1 1 d . . .
C71 C -0.03451(12) 0.1546(3) 0.3186(4) 0.0143(12) Uani 1 1 d . . .
H71A H -0.0398 0.1389 0.3645 0.017 Uiso 1 1 calc R . .
C72 C 0.07049(14) 0.5719(4) 0.2283(4) 0.0165(13) Uani 1 1 d . . .
Cl1 Cl 0.23860(5) 1.00828(15) 0.29509(13) 0.0531(7) Uani 1 1 d . . .
O30 O 0.25624(5) 0.98507(15) 0.23884(13) 0.072(2) Uani 0.639(7) 1 d PRU A 1
O31 O 0.24040(5) 0.96619(15) 0.35989(13) 0.071(2) Uani 0.639(7) 1 d PRU A 1
O32 O 0.25063(5) 1.07971(15) 0.31972(13) 0.071(2) Uani 0.639(7) 1 d PRU A 1
O33 O 0.21117(5) 1.02456(15) 0.27442(13) 0.056(3) Uani 0.639(7) 1 d PRU A 1
O30' O 0.24227(5) 1.03473(15) 0.22296(13) 0.071(2) Uani 0.361(7) 1 d PRU A 2
O31' O 0.24630(5) 0.93054(15) 0.28859(13) 0.072(2) Uani 0.361(7) 1 d PRU A 2
O32' O 0.25215(5) 1.03876(15) 0.35346(13) 0.072(2) Uani 0.361(7) 1 d PRU A 2
O33' O 0.20797(5) 0.99679(15) 0.30628(13) 0.057(3) Uani 0.361(7) 1 d PRU A 2
Cl2 Cl 0.00778(3) 0.50553(9) 0.77496(9) 0.0199(3) Uani 1 1 d . . .
O34 O 0.01483(11) 0.4363(3) 0.7461(3) 0.0259(11) Uani 1 1 d . . .
O35 O 0.03251(11) 0.5462(3) 0.7904(3) 0.0283(12) Uani 1 1 d . . .
O36 O -0.00782(15) 0.5452(4) 0.7233(4) 0.054(2) Uani 1 1 d . . .
O37 O -0.00723(13) 0.4960(4) 0.8409(3) 0.0412(17) Uani 1 1 d . . .
O38 O 0.09914(14) 0.7219(3) 0.2290(3) 0.0359(14) Uani 1 1 d . . .
H38C H 0.0986 0.6889 0.2610 0.043 Uiso 1 1 d R . .
H38D H 0.0829 0.7375 0.2209 0.043 Uiso 1 1 d R . .
O39 O 0.04041(11) 0.4781(3) 0.4001(3) 0.0255(11) Uani 1 1 d . . .
H39A H 0.0483 0.4388 0.4121 0.031 Uiso 1 1 d R . .
H39B H 0.0302 0.4925 0.4347 0.031 Uiso 1 1 d R . .
O40 O 0.12025(12) 0.6662(3) 0.1041(3) 0.0356(14) Uani 1 1 d . . .
H40C H 0.1135 0.6833 0.1431 0.043 Uiso 1 1 d R . .
H40D H 0.1322 0.6846 0.0759 0.043 Uiso 1 1 d R . .
O42 O 0.10340(12) 0.4661(3) 0.0699(3) 0.0317(13) Uani 1 1 d . . .
H42A H 0.0989 0.4263 0.0501 0.038 Uiso 1 1 d R . .
H42B H 0.0945 0.4930 0.0991 0.038 Uiso 1 1 d R . .
O43 O 0.08808(13) 0.3339(3) 0.0041(3) 0.0378(14) Uani 1 1 d . . .
H43A H 0.0872 0.3028 0.0380 0.045 Uiso 1 1 d R . .
H43B H 0.0918 0.3143 -0.0364 0.045 Uiso 1 1 d R . .
O44 O 0.11035(15) 0.3386(4) 0.4726(4) 0.057(2) Uani 1 1 d . . .
H44C H 0.1052 0.3629 0.4358 0.068 Uiso 1 1 d R . .
H44D H 0.1217 0.3189 0.5017 0.068 Uiso 1 1 d R . .
O45 O 0.14350(12) 0.3718(3) 0.1202(4) 0.0373(14) Uani 1 1 d . . .
H45C H 0.1446 0.3288 0.1042 0.045 Uiso 1 1 d R . .
H45D H 0.1326 0.3847 0.1540 0.045 Uiso 1 1 d R . .
O46 O 0.10064(13) 0.2323(3) 0.3680(3) 0.0388(15) Uani 1 1 d . . .
H46A H 0.1024 0.2049 0.4045 0.047 Uiso 1 1 d R . .
H46B H 0.0989 0.2754 0.3834 0.047 Uiso 1 1 d R . .
O47 O 0.3041(3) 0.1462(8) 0.3130(8) 0.061(4) Uani 0.639(7) 1 d PU A 1
O47' O 0.2913(4) 0.1302(11) 0.3127(12) 0.033(4) Uani 0.361(7) 1 d PU A 2
H47C H 0.3024 0.1254 0.2719 0.040 Uiso 1 1 d R . .
H47D H 0.2927 0.1814 0.3151 0.040 Uiso 1 1 d R . .
O48 O 0.20591(14) 0.3655(3) 0.2815(4) 0.0420(16) Uani 1 1 d . . .
H48A H 0.2071 0.3359 0.2463 0.050 Uiso 1 1 d R . .
H48B H 0.2212 0.3878 0.2863 0.050 Uiso 1 1 d R . .
O41 O 0.15222(17) 0.6182(5) 0.5275(5) 0.063(2) Uani 1 1 d . . .

loop_
_atom_site_aniso_label
_atom_site_aniso_U_11
_atom_site_aniso_U_22
_atom_site_aniso_U_33
_atom_site_aniso_U_23
_atom_site_aniso_U_13
_atom_site_aniso_U_12
Tm1 0.00628(11) 0.00873(12) 0.01143(12) 0.00253(9) -0.00141(9) -0.00162(9)
Tm2 0.00702(12) 0.01096(12) 0.01377(13) -0.00030(10) -0.00057(9) 0.00090(9)
Tm3 0.00603(11) 0.00807(12) 0.01464(13) 0.00313(9) 0.00127(9) 0.00110(9)
Co4 0.0064(4) 0.0082(4) 0.0114(4) 0.0004(3) -0.0008(3) 0.0000(3)
Co5 0.0061(3) 0.0054(3) 0.0107(4) -0.0004(3) 0.0006(3) 0.0005(3)
O1 0.015(2) 0.015(2) 0.017(2) 0.0027(18) 0.0042(18) -0.0025(17)
O2 0.020(2) 0.008(2) 0.032(3) 0.007(2) 0.012(2) 0.0061(18)
O3 0.011(2) 0.013(2) 0.015(2) 0.0021(17) 0.0005(17) 0.0054(16)
O4 0.011(2) 0.013(2) 0.017(2) 0.0011(18) 0.0059(17) 0.0032(17)
O5 0.014(2) 0.012(2) 0.012(2) 0.0012(17) 0.0011(17) -0.0007(17)
O6 0.016(2) 0.009(2) 0.016(2) 0.0021(17) -0.0017(18) -0.0052(17)
O7 0.016(2) 0.016(2) 0.022(3) -0.0032(19) -0.0040(19) 0.0003(18)
O8 0.015(2) 0.022(2) 0.020(2) 0.009(2) -0.0056(19) 0.0022(19)
O9 0.014(2) 0.017(2) 0.033(3) 0.007(2) 0.008(2) -0.0061(18)
O10 0.022(3) 0.028(3) 0.045(4) 0.013(3) -0.008(2) -0.008(2)
O11 0.014(2) 0.013(2) 0.024(2) 0.0027(19) 0.0048(19) 0.0020(17)
O12 0.016(2) 0.018(2) 0.022(2) 0.004(2) 0.0079(19) 0.0032(18)
O13 0.017(2) 0.018(2) 0.010(2) 0.0012(17) -0.0039(17) -0.0042(18)
O14 0.013(2) 0.018(2) 0.020(2) 0.0038(19) -0.0053(18) -0.0087(18)
O15 0.011(2) 0.021(3) 0.049(4) 0.014(2) 0.003(2) -0.0031(19)
O16 0.018(3) 0.073(5) 0.029(3) 0.008(3) -0.010(2) -0.016(3)
O17 0.016(2) 0.021(2) 0.020(2) 0.003(2) 0.0079(19) 0.0076(19)
O18 0.014(2) 0.023(3) 0.028(3) 0.004(2) 0.008(2) 0.0053(19)
O19 0.018(2) 0.017(2) 0.034(3) -0.002(2) 0.014(2) 0.0013(19)
O20 0.016(2) 0.021(2) 0.027(3) -0.004(2) 0.004(2) -0.0025(19)
O21 0.019(2) 0.018(2) 0.023(3) -0.001(2) 0.006(2) -0.0044(19)
O22 0.014(2) 0.015(2) 0.017(2) 0.0027(18) -0.0048(18) -0.0042(17)
O23 0.013(2) 0.019(2) 0.026(3) 0.004(2) -0.0061(19) 0.0044(18)
O24 0.025(3) 0.030(3) 0.025(3) 0.002(2) 0.001(2) 0.016(2)
O25 0.022(2) 0.012(2) 0.023(3) -0.0020(19) -0.002(2) -0.0005(19)
O26 0.026(3) 0.020(2) 0.017(2) -0.003(2) -0.001(2) 0.001(2)
O27 0.017(2) 0.015(2) 0.032(3) -0.003(2) 0.000(2) 0.0000(18)
O28 0.044(3) 0.038(3) 0.014(2) 0.004(2) -0.001(2) -0.023(3)
O29 0.038(3) 0.028(3) 0.022(3) 0.002(2) -0.002(2) -0.016(2)
N1 0.008(2) 0.010(2) 0.010(2) 0.0014(19) 0.0026(18) 0.0006(18)
N2 0.007(2) 0.010(2) 0.010(2) -0.0011(19) -0.0024(18) -0.0008(18)
N3 0.005(2) 0.006(2) 0.016(3) -0.0012(19) 0.0022(19) -0.0028(17)
N4 0.005(2) 0.009(2) 0.009(2) 0.0022(18) 0.0004(18) 0.0007(17)
N5 0.010(2) 0.010(2) 0.017(3) 0.000(2) -0.001(2) -0.0009(19)
N6 0.013(2) 0.008(2) 0.010(2) 0.0012(19) 0.0004(19) -0.0019(19)
N7 0.008(2) 0.009(2) 0.017(3) -0.002(2) 0.001(2) -0.0009(18)
N8 0.010(2) 0.014(2) 0.008(2) 0.0007(19) -0.0019(19) -0.0027(19)
N9 0.009(2) 0.013(2) 0.014(3) 0.001(2) 0.000(2) -0.0015(19)
N10 0.010(2) 0.013(2) 0.008(2) -0.0012(19) -0.0004(19) -0.0038(19)
N11 0.006(2) 0.008(2) 0.017(3) 0.000(2) -0.0014(19) 0.0018(18)
N12 0.005(2) 0.011(2) 0.016(3) -0.001(2) 0.0003(19) 0.0031(18)
C1 0.009(3) 0.008(3) 0.015(3) -0.002(2) 0.000(2) 0.003(2)
C2 0.011(3) 0.006(3) 0.014(3) -0.001(2) 0.000(2) 0.000(2)
C3 0.009(3) 0.013(3) 0.013(3) 0.000(2) 0.001(2) -0.004(2)
C4 0.015(3) 0.011(3) 0.013(3) 0.002(2) -0.001(2) 0.001(2)
C5 0.009(3) 0.008(3) 0.014(3) -0.003(2) -0.004(2) 0.001(2)
C6 0.010(3) 0.008(3) 0.012(3) 0.003(2) 0.001(2) 0.000(2)
C7 0.010(3) 0.017(3) 0.015(3) 0.003(2) 0.000(2) 0.003(2)
C8 0.008(3) 0.009(3) 0.019(3) 0.003(2) -0.001(2) 0.005(2)
C9 0.006(2) 0.011(3) 0.012(3) -0.004(2) 0.002(2) -0.002(2)
C10 0.009(3) 0.008(3) 0.012(3) -0.001(2) -0.001(2) 0.000(2)
C11 0.012(3) 0.008(3) 0.013(3) -0.003(2) -0.001(2) -0.001(2)
C12 0.006(3) 0.008(3) 0.018(3) 0.000(2) 0.002(2) 0.000(2)
C13 0.007(3) 0.010(3) 0.011(3) -0.003(2) 0.002(2) -0.003(2)
C14 0.010(3) 0.010(3) 0.012(3) 0.002(2) 0.002(2) -0.001(2)
C15 0.012(3) 0.011(3) 0.012(3) -0.003(2) 0.001(2) -0.002(2)
C16 0.013(3) 0.011(3) 0.015(3) 0.005(2) 0.001(2) -0.004(2)
C17 0.016(3) 0.010(3) 0.017(3) 0.004(2) -0.002(2) -0.001(2)
C18 0.010(3) 0.010(3) 0.014(3) -0.002(2) -0.002(2) 0.001(2)
C19 0.012(3) 0.005(2) 0.010(3) -0.003(2) 0.001(2) 0.003(2)
C20 0.015(3) 0.015(3) 0.011(3) 0.002(2) -0.001(2) -0.002(2)
C21 0.017(3) 0.014(3) 0.013(3) 0.002(2) -0.001(2) 0.004(2)
C22 0.009(3) 0.017(3) 0.013(3) -0.001(2) -0.001(2) 0.004(2)
C23 0.010(3) 0.011(3) 0.012(3) -0.003(2) -0.001(2) 0.002(2)
C24 0.011(3) 0.021(3) 0.014(3) -0.001(3) -0.002(2) 0.000(2)
C25 0.013(3) 0.017(3) 0.025(4) -0.001(3) 0.004(3) -0.001(2)
C26 0.010(3) 0.008(3) 0.018(3) 0.001(2) 0.002(2) -0.002(2)
C27 0.014(3) 0.006(3) 0.022(3) 0.001(2) 0.001(2) -0.005(2)
C28 0.022(3) 0.013(3) 0.018(3) 0.005(3) 0.000(3) -0.005(3)
C29 0.022(3) 0.016(3) 0.016(3) 0.003(3) -0.007(3) -0.003(3)
C30 0.013(3) 0.012(3) 0.010(3) 0.000(2) -0.002(2) -0.003(2)
C31 0.013(3) 0.010(3) 0.019(3) -0.002(2) -0.003(2) -0.002(2)
C32 0.020(3) 0.014(3) 0.023(4) 0.006(3) -0.011(3) -0.003(3)
C33 0.021(3) 0.013(3) 0.024(4) 0.001(3) -0.009(3) 0.000(3)
C34 0.015(3) 0.018(3) 0.019(3) -0.002(3) -0.006(3) -0.002(3)
C35 0.015(3) 0.012(3) 0.018(3) 0.001(2) -0.003(2) -0.005(2)
C36 0.012(3) 0.014(3) 0.017(3) -0.002(2) 0.003(2) 0.000(2)
C37 0.012(3) 0.016(3) 0.025(4) -0.006(3) 0.006(3) -0.004(2)
C38 0.010(3) 0.011(3) 0.014(3) -0.001(2) -0.002(2) 0.000(2)
C39 0.007(3) 0.015(3) 0.019(3) -0.003(2) 0.002(2) -0.004(2)
C40 0.015(3) 0.011(3) 0.023(3) 0.001(3) 0.002(3) -0.005(2)
C41 0.013(3) 0.015(3) 0.018(3) 0.006(2) -0.003(2) 0.000(2)
C42 0.013(3) 0.009(3) 0.012(3) -0.001(2) -0.002(2) 0.002(2)
C43 0.010(3) 0.014(3) 0.015(3) 0.000(2) -0.001(2) -0.001(2)
C44 0.013(3) 0.017(3) 0.024(3) 0.011(3) -0.004(3) -0.003(2)
C45 0.013(3) 0.021(3) 0.022(3) 0.007(3) -0.008(3) -0.003(3)
C46 0.010(3) 0.018(3) 0.013(3) 0.002(2) -0.002(2) -0.002(2)
C47 0.011(3) 0.011(3) 0.014(3) 0.002(2) 0.000(2) -0.003(2)
C48 0.011(3) 0.018(3) 0.014(3) 0.000(2) -0.003(2) -0.002(2)
C49 0.011(3) 0.016(3) 0.014(3) 0.000(2) -0.002(2) -0.004(2)
C50 0.012(3) 0.013(3) 0.016(3) 0.001(2) 0.000(2) -0.003(2)
C51 0.010(3) 0.019(3) 0.014(3) -0.004(2) 0.001(2) 0.003(2)
C52 0.015(3) 0.016(3) 0.022(3) -0.002(3) 0.001(3) 0.004(2)
C53 0.014(3) 0.017(3) 0.019(3) 0.002(3) 0.004(3) -0.002(2)
C54 0.007(3) 0.013(3) 0.011(3) 0.001(2) 0.003(2) 0.000(2)
C55 0.008(3) 0.014(3) 0.012(3) 0.004(2) 0.001(2) 0.001(2)
C56 0.016(3) 0.013(3) 0.017(3) -0.002(2) 0.005(2) 0.001(2)
C57 0.016(3) 0.016(3) 0.019(3) 0.002(3) 0.006(3) -0.003(2)
C58 0.010(3) 0.020(3) 0.014(3) 0.000(2) 0.001(2) -0.003(2)
C59 0.011(3) 0.010(3) 0.018(3) -0.001(2) -0.001(2) 0.001(2)
C60 0.010(3) 0.021(3) 0.017(3) 0.002(3) 0.004(2) 0.001(2)
C61 0.011(3) 0.011(3) 0.018(3) -0.001(2) 0.002(2) 0.002(2)
C62 0.008(3) 0.011(3) 0.017(3) -0.005(2) -0.003(2) 0.003(2)
C63 0.013(3) 0.007(3) 0.016(3) -0.001(2) 0.004(2) 0.002(2)
C64 0.017(3) 0.013(3) 0.017(3) -0.001(2) 0.002(2) -0.001(2)
C65 0.016(3) 0.016(3) 0.014(3) -0.004(2) -0.003(2) 0.000(2)
C66 0.011(3) 0.008(3) 0.015(3) -0.002(2) -0.002(2) 0.002(2)
C67 0.007(3) 0.010(3) 0.016(3) 0.001(2) -0.002(2) 0.004(2)
C68 0.016(3) 0.013(3) 0.012(3) -0.002(2) -0.001(2) 0.002(2)
C69 0.014(3) 0.015(3) 0.019(3) -0.006(3) -0.005(2) 0.000(2)
C70 0.012(3) 0.011(3) 0.022(3) -0.002(2) -0.001(2) -0.001(2)
C71 0.010(3) 0.011(3) 0.021(3) -0.002(2) 0.000(2) 0.001(2)
C72 0.015(3) 0.013(3) 0.021(3) 0.002(3) 0.002(3) 0.002(2)
Cl1 0.0465(14) 0.0686(17) 0.0444(13) 0.0200(13) 0.0143(11) 0.0291(13)
O30 0.072(2) 0.072(2) 0.072(2) -0.0001(9) 0.0004(9) 0.0001(9)
O31 0.071(2) 0.071(2) 0.071(2) 0.0005(9) -0.0005(9) -0.0002(9)
O32 0.072(2) 0.071(2) 0.071(2) 0.0002(9) 0.0001(9) 0.0001(9)
O33 0.056(3) 0.057(3) 0.056(3) 0.0000(9) -0.0001(9) 0.0010(9)
O30' 0.071(3) 0.071(3) 0.071(3) 0.0002(9) 0.0002(9) 0.0001(9)
O31' 0.072(2) 0.072(2) 0.072(2) 0.0004(9) 0.0000(9) 0.0000(9)
O32' 0.072(2) 0.072(2) 0.071(2) 0.0001(9) -0.0003(9) 0.0000(9)
O33' 0.056(3) 0.057(3) 0.057(3) -0.0002(9) 0.0002(9) 0.0002(9)
Cl2 0.0192(8) 0.0193(8) 0.0214(8) -0.0033(6) -0.0028(6) -0.0006(6)
O34 0.029(3) 0.019(3) 0.030(3) -0.010(2) 0.006(2) -0.001(2)
O35 0.031(3) 0.028(3) 0.025(3) -0.006(2) 0.002(2) -0.013(2)
O36 0.056(4) 0.036(4) 0.071(5) 0.005(4) -0.035(4) 0.012(3)
O37 0.039(3) 0.046(4) 0.039(3) -0.026(3) 0.023(3) -0.026(3)
O38 0.056(4) 0.021(3) 0.031(3) -0.001(2) -0.005(3) 0.008(3)
O39 0.026(3) 0.023(3) 0.028(3) -0.005(2) 0.008(2) 0.005(2)
O40 0.032(3) 0.050(4) 0.025(3) 0.000(3) 0.005(2) -0.002(3)
O42 0.042(3) 0.033(3) 0.020(3) -0.007(2) -0.002(2) 0.010(3)
O43 0.050(4) 0.034(3) 0.030(3) 0.006(3) -0.010(3) 0.003(3)
O44 0.064(5) 0.070(5) 0.036(4) 0.031(4) 0.005(3) 0.036(4)
O45 0.031(3) 0.029(3) 0.052(4) -0.008(3) 0.008(3) 0.004(2)
O46 0.052(4) 0.034(3) 0.030(3) -0.003(3) -0.007(3) -0.001(3)
O47 0.078(8) 0.057(7) 0.047(6) 0.006(5) -0.007(7) 0.037(6)
O47' 0.036(8) 0.027(7) 0.036(8) 0.007(6) -0.001(7) 0.008(6)
O48 0.048(4) 0.031(3) 0.047(4) 0.013(3) -0.001(3) 0.014(3)
O41 0.060(5) 0.064(5) 0.063(5) 0.007(4) -0.001(4) -0.008(4)

loop_
_atom_type_symbol
_atom_type_description
_atom_type_scat_dispersion_real
_atom_type_scat_dispersion_imag
_atom_type_scat_source
C C 0.0033 0.0016 'International Tables Vol C Tables 4.2.6.8 and 6.1.1.4'
H H 0.0000 0.0000 'International Tables Vol C Tables 4.2.6.8 and 6.1.1.4'
Cl Cl 0.1484 0.1585 'International Tables Vol C Tables 4.2.6.8 and 6.1.1.4'
Co Co 0.3494 0.9721 'International Tables Vol C Tables 4.2.6.8 and 6.1.1.4'
N N 0.0061 0.0033 'International Tables Vol C Tables 4.2.6.8 and 6.1.1.4'
O O 0.0106 0.0060 'International Tables Vol C Tables 4.2.6.8 and 6.1.1.4'
Tm Tm -0.3139 5.2483 'International Tables Vol C Tables 4.2.6.8 and 6.1.1.4'

loop_
_geom_angle_atom_site_label_1
_geom_angle_atom_site_label_2
_geom_angle_atom_site_label_3
_geom_angle
_geom_angle_site_symmetry_1
_geom_angle_site_symmetry_3
O13 Tm1 O6 101.18(17) . .
O13 Tm1 O9 100.66(18) . .
O6 Tm1 O9 138.42(18) . .
O13 Tm1 O8 148.57(18) . .
O6 Tm1 O8 86.35(17) . .
O9 Tm1 O8 92.97(18) . .
O13 Tm1 O11 76.57(17) . .
O6 Tm1 O11 76.66(16) . .
O9 Tm1 O11 74.62(17) . .
O8 Tm1 O11 134.69(18) . .
O13 Tm1 O25 79.24(17) . .
O6 Tm1 O25 145.49(17) . .
O9 Tm1 O25 73.54(18) . .
O8 Tm1 O25 77.69(17) . .
O11 Tm1 O25 135.18(16) . .
O13 Tm1 O4 75.00(17) . .
O6 Tm1 O4 73.91(16) . .
O9 Tm1 O4 146.42(17) . .
O8 Tm1 O4 78.00(17) . .
O11 Tm1 O4 133.65(16) . .
O25 Tm1 O4 72.94(16) . .
O13 Tm1 O29 142.00(18) . .
O6 Tm1 O29 73.08(16) . .
O9 Tm1 O29 67.92(18) . .
O8 Tm1 O29 69.42(18) . .
O11 Tm1 O29 65.50(17) . .
O25 Tm1 O29 126.83(17) . .
O4 Tm1 O29 134.44(16) . .
O23 Tm2 O19 142.74(18) . 2_565
O23 Tm2 O22 75.49(17) . .
O19 Tm2 O22 124.17(17) 2_565 .
O23 Tm2 O18 132.09(19) . .
O19 Tm2 O18 74.74(19) 2_565 .
O22 Tm2 O18 110.63(17) . .
O23 Tm2 O27 75.53(17) . .
O19 Tm2 O27 70.06(17) 2_565 .
O22 Tm2 O27 139.28(16) . .
O18 Tm2 O27 109.99(17) . .
O23 Tm2 O26 78.77(18) . .
O19 Tm2 O26 78.68(18) 2_565 .
O22 Tm2 O26 72.33(17) . .
O18 Tm2 O26 149.14(17) . .
O27 Tm2 O26 74.46(17) . .
O23 Tm2 O17 87.21(17) . .
O19 Tm2 O17 94.51(18) 2_565 .
O22 Tm2 O17 134.99(17) . .
O18 Tm2 O17 54.00(16) . .
O27 Tm2 O17 70.78(17) . .
O26 Tm2 O17 144.78(17) . .
O23 Tm2 O20 147.36(17) . 2_565
O19 Tm2 O20 53.61(16) 2_565 2_565
O22 Tm2 O20 74.70(16) . 2_565
O18 Tm2 O20 71.92(17) . 2_565
O27 Tm2 O20 121.43(17) . 2_565
O26 Tm2 O20 79.82(17) . 2_565
O17 Tm2 O20 123.70(16) . 2_565
O23 Tm2 O21 76.07(17) . .
O19 Tm2 O21 141.10(17) 2_565 .
O22 Tm2 O21 53.36(16) . .
O18 Tm2 O21 72.27(17) . .
O27 Tm2 O21 141.49(17) . .
O26 Tm2 O21 124.07(16) . .
O17 Tm2 O21 82.41(16) . .
O20 Tm2 O21 96.28(17) 2_565 .
O23 Tm2 C61 69.61(18) . .
O19 Tm2 C61 142.70(18) 2_565 .
O22 Tm2 C61 27.08(17) . .
O18 Tm2 C61 94.50(18) . .
O27 Tm2 C61 145.11(17) . .
O26 Tm2 C61 97.25(18) . .
O17 Tm2 C61 107.93(18) . .
O20 Tm2 C61 89.10(17) 2_565 .
O21 Tm2 C61 26.96(17) . .
O23 Tm2 C60 158.63(19) . 2_565
O19 Tm2 C60 27.13(18) 2_565 2_565
O22 Tm2 C60 100.12(18) . 2_565
O18 Tm2 C60 69.21(19) . 2_565
O27 Tm2 C60 96.60(19) . 2_565
O26 Tm2 C60 79.98(18) . 2_565
O17 Tm2 C60 109.24(18) . 2_565
O20 Tm2 C60 26.63(18) 2_565 2_565
O21 Tm2 C60 118.54(18) . 2_565
C61 Tm2 C60 115.60(19) . 2_565
O12 Tm3 O3 108.39(17) 5_556 5_556
O12 Tm3 O1 112.59(17) 5_556 .
O3 Tm3 O1 113.74(17) 5_556 .
O12 Tm3 O15 83.87(19) 5_556 3_456
O3 Tm3 O15 154.09(19) 5_556 3_456
O1 Tm3 O15 80.19(17) . 3_456
O12 Tm3 O28 163.21(19) 5_556 .
O3 Tm3 O28 76.51(19) 5_556 .
O1 Tm3 O28 78.41(18) . .
O15 Tm3 O28 85.7(2) 3_456 .
O12 Tm3 O14 83.60(18) 5_556 5_556
O3 Tm3 O14 80.80(17) 5_556 5_556
O1 Tm3 O14 151.14(17) . 5_556
O15 Tm3 O14 77.97(18) 3_456 5_556
O28 Tm3 O14 81.36(18) . 5_556
O12 Tm3 O5 75.15(17) 5_556 5_556
O3 Tm3 O5 73.59(15) 5_556 5_556
O1 Tm3 O5 69.70(16) . 5_556
O15 Tm3 O5 132.27(18) 3_456 5_556
O28 Tm3 O5 121.41(18) . 5_556
O14 Tm3 O5 139.08(15) 5_556 5_556
N9 Co4 N10 77.2(2) . .
N9 Co4 N8 97.4(2) . 8_565
N10 Co4 N8 94.3(2) . 8_565
N9 Co4 N5 94.7(2) . .
N10 Co4 N5 98.8(2) . .
N8 Co4 N5 163.8(2) 8_565 .
N9 Co4 N6 170.3(2) . .
N10 Co4 N6 99.0(2) . .
N8 Co4 N6 91.7(2) 8_565 .
N5 Co4 N6 76.9(2) . .
N9 Co4 N7 97.4(2) . 8_565
N10 Co4 N7 169.3(2) . 8_565
N8 Co4 N7 77.1(2) 8_565 8_565
N5 Co4 N7 90.8(2) . 8_565
N6 Co4 N7 87.8(2) . 8_565
N12 Co5 N2 89.5(2) . .
N12 Co5 N11 83.2(2) . .
N2 Co5 N11 95.8(2) . .
N12 Co5 N3 91.8(2) . 4
N2 Co5 N3 172.4(2) . 4
N11 Co5 N3 91.8(2) . 4
N12 Co5 N4 175.4(2) . 4
N2 Co5 N4 94.9(2) . 4
N11 Co5 N4 95.0(2) . 4
N3 Co5 N4 84.0(2) 4 4
N12 Co5 N1 95.9(2) . .
N2 Co5 N1 82.7(2) . .
N11 Co5 N1 178.2(2) . .
N3 Co5 N1 89.7(2) 4 .
N4 Co5 N1 86.1(2) 4 .
C11 O1 Tm3 148.0(4) . .
C12 O3 Tm3 158.6(4) . 5_556
C12 O4 Tm1 130.5(4) . .
C13 O5 Tm3 119.4(4) . 5_556
C13 O6 Tm1 170.3(4) . .
C24 O8 Tm1 142.3(4) . .
C25 O9 Tm1 143.1(5) . .
C36 O11 Tm1 128.0(4) . .
C36 O12 Tm3 161.1(5) . 5_556
C48 O13 Tm1 167.8(4) . .
C48 O14 Tm3 125.1(4) . 5_556
C37 O15 Tm3 149.2(5) . 3_556
C49 O17 Tm2 91.6(4) . .
C49 O18 Tm2 92.9(4) . .
C60 O19 Tm2 95.3(4) . 2_564
C60 O20 Tm2 89.4(4) . 2_564
C61 O21 Tm2 87.0(4) . .
C61 O22 Tm2 94.2(4) . .
C72 O23 Tm2 139.9(5) . .
Tm1 O25 H25A 120.0 . .
Tm1 O25 H25B 120.0 . .
H25A O25 H25B 120.0 . .
Tm2 O26 H26C 119.9 . .
Tm2 O26 H26D 120.1 . .
H26C O26 H26D 120.0 . .
Tm2 O27 H27A 120.0 . .
Tm2 O27 H27B 120.0 . .
H27A O27 H27B 120.0 . .
Tm3 O28 H28C 119.9 . .
Tm3 O28 H28D 120.1 . .
H28C O28 H28D 120.0 . .
Tm1 O29 H29C 120.0 . .
Tm1 O29 H29D 120.0 . .
H29C O29 H29D 120.0 . .
C1 N1 C5 118.7(5) . .
C1 N1 Co5 127.7(4) . .
C5 N1 Co5 113.2(4) . .
C10 N2 C6 119.1(5) . .
C10 N2 Co5 126.1(4) . .
C6 N2 Co5 114.7(4) . .
C14 N3 C18 119.3(5) . .
C14 N3 Co5 127.9(4) . 4_545
C18 N3 Co5 111.7(4) . 4_545
C23 N4 C19 119.7(5) . .
C23 N4 Co5 128.3(4) . 4_545
C19 N4 Co5 111.9(4) . 4_545
C35 N5 C31 118.1(5) . .
C35 N5 Co4 126.6(4) . .
C31 N5 Co4 114.3(4) . .
C26 N6 C30 118.9(5) . .
C26 N6 Co4 126.1(4) . .
C30 N6 Co4 114.8(4) . .
C38 N7 C42 118.4(5) . .
C38 N7 Co4 127.6(4) . 8_566
C42 N7 Co4 113.9(4) . 8_566
C47 N8 C43 118.9(5) . .
C47 N8 Co4 126.1(4) . 8_566
C43 N8 Co4 114.6(4) . 8_566
C59 N9 C55 119.1(5) . .
C59 N9 Co4 124.1(4) . .
C55 N9 Co4 116.4(4) . .
C50 N10 C54 118.1(5) . .
C50 N10 Co4 125.5(4) . .
C54 N10 Co4 116.3(4) . .
C62 N11 C66 119.4(5) . .
C62 N11 Co5 126.4(5) . .
C66 N11 Co5 114.1(4) . .
C71 N12 C67 119.8(6) . .
C71 N12 Co5 125.1(5) . .
C67 N12 Co5 115.0(4) . .
N1 C1 C2 122.6(6) . .
N1 C1 H1 118.7 . .
C2 C1 H1 118.7 . .
C1 C2 C3 118.9(6) . .
C1 C2 C11 119.1(5) . .
C3 C2 C11 121.9(6) . .
C4 C3 C2 118.7(6) . .
C4 C3 H2 120.7 . .
C2 C3 H2 120.7 . .
C5 C4 C3 119.5(6) . .
C5 C4 H3 120.3 . .
C3 C4 H3 120.3 . .
N1 C5 C4 121.7(6) . .
N1 C5 C6 114.2(5) . .
C4 C5 C6 124.0(5) . .
N2 C6 C7 122.5(6) . .
N2 C6 C5 113.6(5) . .
C7 C6 C5 123.7(5) . .
C6 C7 C8 117.6(6) . .
C6 C7 H4 121.2 . .
C8 C7 H4 121.2 . .
C9 C8 C7 120.0(6) . .
C9 C8 H5 120.0 . .
C7 C8 H5 120.0 . .
C8 C9 C10 118.8(5) . .
C8 C9 C12 121.5(5) . .
C10 C9 C12 119.6(5) . .
N2 C10 C9 121.8(6) . .
N2 C10 H10A 119.1 . .
C9 C10 H10A 119.1 . .
O2 C11 O1 126.5(6) . .
O2 C11 C2 116.3(5) . .
O1 C11 C2 117.2(5) . .
O4 C12 O3 127.7(6) . .
O4 C12 C9 116.9(5) . .
O3 C12 C9 115.4(5) . .
O6 C13 O5 125.8(6) . .
O6 C13 C15 114.0(5) . .
O5 C13 C15 120.2(5) . .
N3 C14 C15 121.7(6) . .
N3 C14 H14A 119.2 . .
C15 C14 H14A 119.2 . .
C14 C15 C16 118.3(6) . .
C14 C15 C13 123.2(6) . .
C16 C15 C13 118.5(5) . .
C17 C16 C15 120.4(6) . .
C17 C16 H16A 119.8 . .
C15 C16 H16A 119.8 . .
C16 C17 C18 118.1(6) . .
C16 C17 H17A 121.0 . .
C18 C17 H17A 121.0 . .
N3 C18 C17 122.1(6) . .
N3 C18 C19 114.6(5) . .
C17 C18 C19 123.2(6) . .
N4 C19 C20 121.3(6) . .
N4 C19 C18 115.2(5) . .
C20 C19 C18 123.5(5) . .
C19 C20 C21 119.7(6) . .
C19 C20 H20A 120.1 . .
C21 C20 H20A 120.1 . .
C22 C21 C20 118.5(6) . .
C22 C21 H21A 120.7 . .
C20 C21 H21A 120.7 . .
C21 C22 C23 119.1(6) . .
C21 C22 C24 117.9(6) . 5
C23 C22 C24 122.9(6) . 5
N4 C23 C22 121.4(6) . .
N4 C23 H23A 119.3 . .
C22 C23 H23A 119.3 . .
O7 C24 O8 126.6(6) . .
O7 C24 C22 119.1(6) . 5
O8 C24 C22 114.3(6) . 5
O10 C25 O9 126.1(7) . .
O10 C25 C27 117.3(6) . .
O9 C25 C27 116.5(6) . .
N6 C26 C27 123.1(6) . .
N6 C26 H26A 118.5 . .
C27 C26 H26A 118.5 . .
C28 C27 C26 118.3(6) . .
C28 C27 C25 123.0(6) . .
C26 C27 C25 118.7(6) . .
C29 C28 C27 118.7(6) . .
C29 C28 H28A 120.6 . .
C27 C28 H28A 120.6 . .
C28 C29 C30 119.9(6) . .
C28 C29 H29A 120.0 . .
C30 C29 H29A 120.0 . .
N6 C30 C29 121.1(6) . .
N6 C30 C31 115.1(5) . .
C29 C30 C31 123.9(6) . .
N5 C31 C32 122.0(6) . .
N5 C31 C30 115.9(6) . .
C32 C31 C30 122.0(6) . .
C33 C32 C31 119.1(6) . .
C33 C32 H32A 120.5 . .
C31 C32 H32A 120.5 . .
C32 C33 C34 119.3(6) . .
C32 C33 H33A 120.3 . .
C34 C33 H33A 120.3 . .
C35 C34 C33 118.3(6) . .
C35 C34 C36 120.9(6) . 7_665
C33 C34 C36 120.8(6) . 7_665
N5 C35 C34 123.0(6) . .
N5 C35 H35A 118.5 . .
C34 C35 H35A 118.5 . .
O11 C36 O12 126.3(6) . .
O11 C36 C34 118.6(6) . 7_655
O12 C36 C34 115.1(6) . 7_655
O15 C37 O16 127.7(6) . .
O15 C37 C39 116.3(6) . .
O16 C37 C39 115.9(6) . .
N7 C38 C39 123.7(6) . .
N7 C38 H38A 118.2 . .
C39 C38 H38A 118.2 . .
C38 C39 C40 117.7(6) . .
C38 C39 C37 119.9(6) . .
C40 C39 C37 122.4(6) . .
C41 C40 C39 119.2(6) . .
C41 C40 H40A 120.4 . .
C39 C40 H40A 120.4 . .
C40 C41 C42 119.5(6) . .
C40 C41 H41A 120.3 . .
C42 C41 H41A 120.3 . .
N7 C42 C41 121.2(6) . .
N7 C42 C43 115.8(5) . .
C41 C42 C43 123.0(6) . .
N8 C43 C44 122.3(6) . .
N8 C43 C42 115.4(5) . .
C44 C43 C42 122.3(6) . .
C43 C44 C45 118.3(6) . .
C43 C44 H44A 120.8 . .
C45 C44 H44A 120.8 . .
C46 C45 C44 119.5(6) . .
C46 C45 H45A 120.2 . .
C44 C45 H45A 120.2 . .
C45 C46 C47 118.9(6) . .
C45 C46 C48 120.8(6) . .
C47 C46 C48 120.0(6) . .
N8 C47 C46 121.7(6) . .
N8 C47 H47A 119.1 . .
C46 C47 H47A 119.1 . .
O14 C48 O13 125.6(6) . .
O14 C48 C46 119.5(6) . .
O13 C48 C46 114.8(6) . .
O17 C49 O18 120.9(6) . .
O17 C49 C51 120.2(6) . .
O18 C49 C51 118.8(6) . .
N10 C50 C51 123.0(6) . .
N10 C50 H50A 118.5 . .
C51 C50 H50A 118.5 . .
C52 C51 C50 118.2(6) . .
C52 C51 C49 122.2(6) . .
C50 C51 C49 119.5(6) . .
C51 C52 C53 119.5(6) . .
C51 C52 H52A 120.3 . .
C53 C52 H52A 120.3 . .
C54 C53 C52 119.3(6) . .
C54 C53 H53A 120.4 . .
C52 C53 H53A 120.4 . .
N10 C54 C53 121.9(5) . .
N10 C54 C55 114.8(5) . .
C53 C54 C55 123.3(6) . .
N9 C55 C56 120.5(5) . .
N9 C55 C54 114.9(5) . .
C56 C55 C54 124.6(6) . .
C57 C56 C55 120.0(6) . .
C57 C56 H56A 120.0 . .
C55 C56 H56A 120.0 . .
C58 C57 C56 118.5(6) . .
C58 C57 H57A 120.7 . .
C56 C57 H57A 120.7 . .
C59 C58 C57 119.1(6) . .
C59 C58 C60 118.0(6) . .
C57 C58 C60 123.0(6) . .
N9 C59 C58 122.7(6) . .
N9 C59 H59A 118.6 . .
C58 C59 H59A 118.6 . .
O20 C60 O19 121.1(6) . .
O20 C60 C58 121.6(6) . .
O19 C60 C58 117.3(6) . .
O20 C60 Tm2 64.0(3) . 2_564
O19 C60 Tm2 57.6(3) . 2_564
C58 C60 Tm2 171.5(5) . 2_564
O21 C61 O22 122.3(6) . .
O21 C61 C63 119.6(6) . .
O22 C61 C63 118.1(6) . .
O21 C61 Tm2 66.0(3) . .
O22 C61 Tm2 58.7(3) . .
C63 C61 Tm2 161.8(4) . .
N11 C62 C63 121.8(6) . .
N11 C62 H62A 119.1 . .
C63 C62 H62A 119.1 . .
C64 C63 C62 118.8(6) . .
C64 C63 C61 123.6(6) . .
C62 C63 C61 117.5(6) . .
C63 C64 C65 119.7(6) . .
C63 C64 H64A 120.2 . .
C65 C64 H64A 120.2 . .
C66 C65 C64 118.6(6) . .
C66 C65 H65A 120.7 . .
C64 C65 H65A 120.7 . .
N11 C66 C65 121.6(6) . .
N11 C66 C67 112.9(5) . .
C65 C66 C67 125.3(6) . .
N12 C67 C68 121.1(6) . .
N12 C67 C66 113.4(5) . .
C68 C67 C66 125.5(6) . .
C67 C68 C69 118.5(6) . .
C67 C68 H68A 120.8 . .
C69 C68 H68A 120.8 . .
C70 C69 C68 119.2(6) . .
C70 C69 H69A 120.4 . .
C68 C69 H69A 120.4 . .
C71 C70 C69 119.4(6) . .
C71 C70 C72 117.3(6) . 4_545
C69 C70 C72 123.3(6) . 4_545
N12 C71 C70 121.9(6) . .
N12 C71 H71A 119.1 . .
C70 C71 H71A 119.1 . .
O24 C72 O23 129.0(6) . .
O24 C72 C70 117.0(6) . 4
O23 C72 C70 114.0(6) . 4
O32' Cl1 O30 114.2 . .
O32' Cl1 O33 124.7 . .
O30 Cl1 O33 115.8 . .
O32' Cl1 O30' 121.8 . .
O30 Cl1 O30' 49.1 . .
O33 Cl1 O30' 78.0 . .
O32' Cl1 O31 62.8 . .
O30 Cl1 O31 114.3 . .
O33 Cl1 O31 113.5 . .
O30' Cl1 O31 163.3 . .
O32' Cl1 O31' 109.8 . .
O30 Cl1 O31' 59.7 . .
O33 Cl1 O31' 114.7 . .
O30' Cl1 O31' 103.0 . .
O31 Cl1 O31' 61.7 . .
O32' Cl1 O33' 114.6 . .
O30 Cl1 O33' 130.6 . .
O33 Cl1 O33' 31.3 . .
O30' Cl1 O33' 107.3 . .
O31 Cl1 O33' 82.5 . .
O31' Cl1 O33' 96.9 . .
O32' Cl1 O32 39.4 . .
O30 Cl1 O32 104.7 . .
O33 Cl1 O32 104.8 . .
O30' Cl1 O32 86.1 . .
O31 Cl1 O32 101.7 . .
O31' Cl1 O32 140.4 . .
O33' Cl1 O32 117.3 . .
O36 Cl2 O37 111.4(5) . .
O36 Cl2 O34 109.9(4) . .
O37 Cl2 O34 109.1(4) . .
O36 Cl2 O35 107.7(4) . .
O37 Cl2 O35 108.6(3) . .
O34 Cl2 O35 110.1(3) . .
H38C O38 H38D 109.5 . .
H39A O39 H39B 109.6 . .
H40C O40 H40D 129.0 . .
H42A O42 H42B 130.5 . .
H43A O43 H43B 111.5 . .
H44C O44 H44D 156.6 . .
H45C O45 H45D 123.7 . .
H46A O46 H46B 107.7 . .
H47C O47 H47D 108.6 . .
H47C O47' H47D 95.3 . .
H48A O48 H48B 109.5 . .

loop_
_geom_bond_atom_site_label_1
_geom_bond_atom_site_label_2
_geom_bond_distance
_geom_bond_site_symmetry_2
Tm1 O13 2.191(4) .
Tm1 O6 2.217(4) .
Tm1 O9 2.260(5) .
Tm1 O8 2.261(4) .
Tm1 O11 2.370(4) .
Tm1 O25 2.375(5) .
Tm1 O4 2.378(4) .
Tm1 O29 2.698(5) .
Tm2 O23 2.205(5) .
Tm2 O19 2.349(5) 2_565
Tm2 O22 2.371(4) .
Tm2 O18 2.391(5) .
Tm2 O27 2.392(5) .
Tm2 O26 2.404(5) .
Tm2 O17 2.424(5) .
Tm2 O20 2.489(5) 2_565
Tm2 O21 2.530(5) .
Tm2 C61 2.766(6) .
Tm2 C60 2.770(6) 2_565
Tm3 O12 2.173(5) 5_556
Tm3 O3 2.212(4) 5_556
Tm3 O1 2.249(4) .
Tm3 O15 2.268(5) 3_456
Tm3 O28 2.315(5) .
Tm3 O14 2.321(4) 5_556
Tm3 O5 2.552(4) 5_556
Co4 N9 2.094(5) .
Co4 N10 2.105(5) .
Co4 N8 2.108(5) 8_565
Co4 N5 2.118(5) .
Co4 N6 2.128(5) .
Co4 N7 2.148(5) 8_565
Co5 N12 1.896(5) .
Co5 N2 1.933(5) .
Co5 N11 1.940(5) .
Co5 N3 1.949(5) 4
Co5 N4 1.951(5) 4
Co5 N1 1.963(5) .
O1 C11 1.256(7) .
O2 C11 1.239(7) .
O3 C12 1.267(7) .
O3 Tm3 2.212(4) 5_556
O4 C12 1.242(7) .
O5 C13 1.263(7) .
O5 Tm3 2.552(4) 5_556
O6 C13 1.248(7) .
O7 C24 1.241(8) .
O8 C24 1.266(8) .
O9 C25 1.254(8) .
O10 C25 1.240(9) .
O11 C36 1.251(8) .
O12 C36 1.254(8) .
O12 Tm3 2.173(5) 5_556
O13 C48 1.272(8) .
O14 C48 1.250(8) .
O14 Tm3 2.321(4) 5_556
O15 C37 1.240(8) .
O15 Tm3 2.268(5) 3_556
O16 C37 1.257(9) .
O17 C49 1.252(8) .
O18 C49 1.261(8) .
O19 C60 1.268(8) .
O19 Tm2 2.349(5) 2_564
O20 C60 1.241(8) .
O20 Tm2 2.489(5) 2_564
O21 C61 1.256(8) .
O22 C61 1.263(8) .
O23 C72 1.259(8) .
O24 C72 1.240(8) .
O25 H25A 0.8500 .
O25 H25B 0.8500 .
O26 H26C 0.8501 .
O26 H26D 0.8500 .
O27 H27A 0.8499 .
O27 H27B 0.8502 .
O28 H28C 0.8502 .
O28 H28D 0.8499 .
O29 H29C 0.8501 .
O29 H29D 0.8500 .
N1 C1 1.343(7) .
N1 C5 1.354(8) .
N2 C10 1.335(8) .
N2 C6 1.358(8) .
N3 C14 1.341(8) .
N3 C18 1.362(8) .
N3 Co5 1.949(5) 4_545
N4 C23 1.338(7) .
N4 C19 1.354(7) .
N4 Co5 1.951(5) 4_545
N5 C35 1.336(8) .
N5 C31 1.351(8) .
N6 C26 1.325(8) .
N6 C30 1.355(8) .
N7 C38 1.335(8) .
N7 C42 1.351(8) .
N7 Co4 2.148(5) 8_566
N8 C47 1.330(8) .
N8 C43 1.359(8) .
N8 Co4 2.108(5) 8_566
N9 C59 1.331(8) .
N9 C55 1.356(8) .
N10 C50 1.339(8) .
N10 C54 1.350(8) .
N11 C62 1.322(8) .
N11 C66 1.358(8) .
N12 C71 1.329(8) .
N12 C67 1.368(8) .
C1 C2 1.382(9) .
C1 H1 0.9300 .
C2 C3 1.391(8) .
C2 C11 1.510(8) .
C3 C4 1.390(8) .
C3 H2 0.9300 .
C4 C5 1.384(9) .
C4 H3 0.9300 .
C5 C6 1.473(8) .
C6 C7 1.382(8) .
C7 C8 1.395(8) .
C7 H4 0.9300 .
C8 C9 1.385(9) .
C8 H5 0.9300 .
C9 C10 1.388(8) .
C9 C12 1.500(8) .
C10 H10A 0.9300 .
C13 C15 1.515(8) .
C14 C15 1.391(8) .
C14 H14A 0.9300 .
C15 C16 1.396(8) .
C16 C17 1.381(9) .
C16 H16A 0.9300 .
C17 C18 1.383(8) .
C17 H17A 0.9300 .
C18 C19 1.467(8) .
C19 C20 1.379(8) .
C20 C21 1.391(9) .
C20 H20A 0.9300 .
C21 C22 1.388(9) .
C21 H21A 0.9300 .
C22 C23 1.399(9) .
C22 C24 1.507(8) 5
C23 H23A 0.9300 .
C24 C22 1.507(8) 5
C25 C27 1.500(9) .
C26 C27 1.399(8) .
C26 H26A 0.9300 .
C27 C28 1.390(9) .
C28 C29 1.378(9) .
C28 H28A 0.9300 .
C29 C30 1.396(9) .
C29 H29A 0.9300 .
C30 C31 1.473(8) .
C31 C32 1.387(9) .
C32 C33 1.373(9) .
C32 H32A 0.9300 .
C33 C34 1.388(9) .
C33 H33A 0.9300 .
C34 C35 1.384(9) .
C34 C36 1.504(9) 7_665
C35 H35A 0.9300 .
C36 C34 1.504(9) 7_655
C37 C39 1.515(8) .
C38 C39 1.383(9) .
C38 H38A 0.9300 .
C39 C40 1.388(9) .
C40 C41 1.385(9) .
C40 H40A 0.9300 .
C41 C42 1.388(8) .
C41 H41A 0.9300 .
C42 C43 1.481(8) .
C43 C44 1.385(9) .
C44 C45 1.386(9) .
C44 H44A 0.9300 .
C45 C46 1.383(9) .
C45 H45A 0.9300 .
C46 C47 1.401(8) .
C46 C48 1.502(9) .
C47 H47A 0.9300 .
C49 C51 1.493(9) .
C50 C51 1.391(9) .
C50 H50A 0.9300 .
C51 C52 1.374(9) .
C52 C53 1.381(9) .
C52 H52A 0.9300 .
C53 C54 1.380(9) .
C53 H53A 0.9300 .
C54 C55 1.476(8) .
C55 C56 1.393(9) .
C56 C57 1.381(9) .
C56 H56A 0.9300 .
C57 C58 1.380(9) .
C57 H57A 0.9300 .
C58 C59 1.380(9) .
C58 C60 1.502(8) .
C59 H59A 0.9300 .
C60 Tm2 2.770(6) 2_564
C61 C63 1.498(9) .
C62 C63 1.403(9) .
C62 H62A 0.9300 .
C63 C64 1.370(9) .
C64 C65 1.386(9) .
C64 H64A 0.9300 .
C65 C66 1.383(9) .
C65 H65A 0.9300 .
C66 C67 1.473(8) .
C67 C68 1.393(9) .
C68 C69 1.396(9) .
C68 H68A 0.9300 .
C69 C70 1.390(10) .
C69 H69A 0.9300 .
C70 C71 1.380(9) .
C70 C72 1.514(9) 4_545
C71 H71A 0.9300 .
C72 C70 1.514(9) 4
Cl1 O32' 1.3801 .
Cl1 O30 1.4095 .
Cl1 O33 1.4133 .
Cl1 O30' 1.4274 .
Cl1 O31 1.4282 .
Cl1 O31' 1.4909 .
Cl1 O33' 1.5113 .
Cl1 O32 1.5140 .
Cl2 O36 1.420(6) .
Cl2 O37 1.426(6) .
Cl2 O34 1.428(5) .
Cl2 O35 1.442(5) .
O38 H38C 0.8500 .
O38 H38D 0.8498 .
O39 H39A 0.8500 .
O39 H39B 0.8497 .
O40 H40C 0.8502 .
O40 H40D 0.8499 .
O42 H42A 0.8502 .
O42 H42B 0.8499 .
O43 H43A 0.8501 .
O43 H43B 0.8501 .
O44 H44C 0.8500 .
O44 H44D 0.8499 .
O45 H45C 0.8499 .
O45 H45D 0.8502 .
O46 H46A 0.8478 .
O46 H46B 0.8518 .
O47 H47C 0.8537 .
O47 H47D 0.8559 .
O47' H47C 0.9283 .
O47' H47D 0.9505 .
O48 H48A 0.8498 .
O48 H48B 0.8503 .

loop_
_geom_torsion_atom_site_label_1
_geom_torsion_atom_site_label_2
_geom_torsion_atom_site_label_3
_geom_torsion_atom_site_label_4
_geom_torsion
_geom_torsion_site_symmetry_1
_geom_torsion_site_symmetry_4
O12 Tm3 O1 C11 173.2(8) 5_556 .
O3 Tm3 O1 C11 49.3(8) 5_556 .
O15 Tm3 O1 C11 -107.8(8) 3_456 .
O28 Tm3 O1 C11 -20.1(8) . .
O14 Tm3 O1 C11 -66.5(9) 5_556 .
O5 Tm3 O1 C11 109.9(8) 5_556 .
O13 Tm1 O4 C12 -50.6(5) . .
O6 Tm1 O4 C12 56.1(5) . .
O9 Tm1 O4 C12 -137.3(5) . .
O8 Tm1 O4 C12 145.7(6) . .
O11 Tm1 O4 C12 3.4(6) . .
O25 Tm1 O4 C12 -133.7(6) . .
O29 Tm1 O4 C12 101.1(6) . .
O13 Tm1 O6 C13 46(3) . .
O9 Tm1 O6 C13 167(2) . .
O8 Tm1 O6 C13 -103(3) . .
O11 Tm1 O6 C13 119(3) . .
O25 Tm1 O6 C13 -41(3) . .
O4 Tm1 O6 C13 -24(3) . .
O29 Tm1 O6 C13 -172(3) . .
O13 Tm1 O8 C24 62.1(8) . .
O6 Tm1 O8 C24 167.7(7) . .
O9 Tm1 O8 C24 -54.0(7) . .
O11 Tm1 O8 C24 -125.2(7) . .
O25 Tm1 O8 C24 18.5(7) . .
O4 Tm1 O8 C24 93.4(7) . .
O29 Tm1 O8 C24 -119.0(8) . .
O13 Tm1 O9 C25 -96.4(8) . .
O6 Tm1 O9 C25 143.0(8) . .
O8 Tm1 O9 C25 55.2(8) . .
O11 Tm1 O9 C25 -169.1(9) . .
O25 Tm1 O9 C25 -21.1(8) . .
O4 Tm1 O9 C25 -17.5(10) . .
O29 Tm1 O9 C25 121.5(9) . .
O13 Tm1 O11 C36 58.8(5) . .
O6 Tm1 O11 C36 -46.4(5) . .
O9 Tm1 O11 C36 164.0(6) . .
O8 Tm1 O11 C36 -117.3(5) . .
O25 Tm1 O11 C36 118.0(5) . .
O4 Tm1 O11 C36 5.3(6) . .
O29 Tm1 O11 C36 -123.6(6) . .
O6 Tm1 O13 C48 30(2) . .
O9 Tm1 O13 C48 -114(2) . .
O8 Tm1 O13 C48 131(2) . .
O11 Tm1 O13 C48 -43(2) . .
O25 Tm1 O13 C48 175(2) . .
O4 Tm1 O13 C48 100(2) . .
O29 Tm1 O13 C48 -47(2) . .
O23 Tm2 O17 C49 -154.2(4) . .
O19 Tm2 O17 C49 63.1(4) 2_565 .
O22 Tm2 O17 C49 -88.0(4) . .
O18 Tm2 O17 C49 -4.4(4) . .
O27 Tm2 O17 C49 130.1(4) . .
O26 Tm2 O17 C49 139.8(4) . .
O20 Tm2 O17 C49 14.6(5) 2_565 .
O21 Tm2 O17 C49 -77.9(4) . .
C61 Tm2 O17 C49 -86.7(4) . .
C60 Tm2 O17 C49 39.7(4) 2_565 .
O23 Tm2 O18 C49 46.8(5) . .
O19 Tm2 O18 C49 -103.1(4) 2_565 .
O22 Tm2 O18 C49 135.7(4) . .
O27 Tm2 O18 C49 -41.4(4) . .
O26 Tm2 O18 C49 -134.5(4) . .
O17 Tm2 O18 C49 4.3(4) . .
O20 Tm2 O18 C49 -159.2(4) 2_565 .
O21 Tm2 O18 C49 97.8(4) . .
C61 Tm2 O18 C49 113.3(4) . .
C60 Tm2 O18 C49 -131.0(4) 2_565 .
O23 Tm2 O21 C61 -72.3(4) . .
O19 Tm2 O21 C61 110.9(4) 2_565 .
O22 Tm2 O21 C61 9.8(4) . .
O18 Tm2 O21 C61 144.2(4) . .
O27 Tm2 O21 C61 -115.8(4) . .
O26 Tm2 O21 C61 -6.5(4) . .
O17 Tm2 O21 C61 -161.3(4) . .
O20 Tm2 O21 C61 75.4(4) 2_565 .
C60 Tm2 O21 C61 90.9(4) 2_565 .
O23 Tm2 O22 C61 73.5(4) . .
O19 Tm2 O22 C61 -141.7(4) 2_565 .
O18 Tm2 O22 C61 -56.5(4) . .
O27 Tm2 O22 C61 119.3(4) . .
O26 Tm2 O22 C61 156.1(4) . .
O17 Tm2 O22 C61 2.7(5) . .
O20 Tm2 O22 C61 -120.0(4) 2_565 .
O21 Tm2 O22 C61 -9.8(3) . .
C60 Tm2 O22 C61 -128.0(4) 2_565 .
O19 Tm2 O23 C72 113.3(7) 2_565 .
O22 Tm2 O23 C72 -118.6(7) . .
O18 Tm2 O23 C72 -13.7(8) . .
O27 Tm2 O23 C72 90.3(7) . .
O26 Tm2 O23 C72 167.0(7) . .
O17 Tm2 O23 C72 19.5(7) . .
O20 Tm2 O23 C72 -143.1(6) 2_565 .
O21 Tm2 O23 C72 -63.4(7) . .
C61 Tm2 O23 C72 -90.8(7) . .
C60 Tm2 O23 C72 160.8(7) 2_565 .
N12 Co5 N1 C1 -86.7(5) . .
N2 Co5 N1 C1 -175.3(5) . .
N11 Co5 N1 C1 -145(7) . .
N3 Co5 N1 C1 5.2(5) 4 .
N4 Co5 N1 C1 89.2(5) 4 .
N12 Co5 N1 C5 100.6(4) . .
N2 Co5 N1 C5 11.9(4) . .
N11 Co5 N1 C5 42(7) . .
N3 Co5 N1 C5 -167.5(4) 4 .
N4 Co5 N1 C5 -83.5(4) 4 .
N12 Co5 N2 C10 70.4(5) . .
N11 Co5 N2 C10 -12.6(5) . .
N3 Co5 N2 C10 170.4(14) 4 .
N4 Co5 N2 C10 -108.2(5) 4 .
N1 Co5 N2 C10 166.4(5) . .
N12 Co5 N2 C6 -105.7(4) . .
N11 Co5 N2 C6 171.2(4) . .
N3 Co5 N2 C6 -5.7(18) 4 .
N4 Co5 N2 C6 75.7(4) 4 .
N1 Co5 N2 C6 -9.7(4) . .
N9 Co4 N5 C35 -1.0(6) . .
N10 Co4 N5 C35 -78.7(6) . .
N8 Co4 N5 C35 137.8(7) 8_565 .
N6 Co4 N5 C35 -176.0(6) . .
N7 Co4 N5 C35 96.4(5) 8_565 .
N9 Co4 N5 C31 -169.3(4) . .
N10 Co4 N5 C31 113.0(5) . .
N8 Co4 N5 C31 -30.5(10) 8_565 .
N6 Co4 N5 C31 15.7(4) . .
N7 Co4 N5 C31 -71.8(5) 8_565 .
N9 Co4 N6 C26 142.1(11) . .
N10 Co4 N6 C26 76.0(5) . .
N8 Co4 N6 C26 -18.6(5) 8_565 .
N5 Co4 N6 C26 173.0(5) . .
N7 Co4 N6 C26 -95.6(5) 8_565 .
N9 Co4 N6 C30 -44.2(14) . .
N10 Co4 N6 C30 -110.2(4) . .
N8 Co4 N6 C30 155.2(4) 8_565 .
N5 Co4 N6 C30 -13.2(4) . .
N7 Co4 N6 C30 78.2(4) 8_565 .
N10 Co4 N9 C59 174.6(5) . .
N8 Co4 N9 C59 -92.7(5) 8_565 .
N5 Co4 N9 C59 76.7(5) . .
N6 Co4 N9 C59 106.9(12) . .
N7 Co4 N9 C59 -14.8(5) 8_565 .
N10 Co4 N9 C55 1.7(4) . .
N8 Co4 N9 C55 94.4(5) 8_565 .
N5 Co4 N9 C55 -96.2(5) . .
N6 Co4 N9 C55 -66.1(14) . .
N7 Co4 N9 C55 172.3(4) 8_565 .
N9 Co4 N10 C50 179.3(5) . .
N8 Co4 N10 C50 82.6(5) 8_565 .
N5 Co4 N10 C50 -87.9(5) . .
N6 Co4 N10 C50 -9.9(5) . .
N7 Co4 N10 C50 118.9(10) 8_565 .
N9 Co4 N10 C54 3.0(4) . .
N8 Co4 N10 C54 -93.6(4) 8_565 .
N5 Co4 N10 C54 95.9(4) . .
N6 Co4 N10 C54 173.9(4) . .
N7 Co4 N10 C54 -57.3(12) 8_565 .
N12 Co5 N11 C62 -172.8(5) . .
N2 Co5 N11 C62 -84.0(5) . .
N3 Co5 N11 C62 95.6(5) 4 .
N4 Co5 N11 C62 11.4(5) 4 .
N1 Co5 N11 C62 -114(7) . .
N12 Co5 N11 C66 10.5(4) . .
N2 Co5 N11 C66 99.3(4) . .
N3 Co5 N11 C66 -81.1(4) 4 .
N4 Co5 N11 C66 -165.3(4) 4 .
N1 Co5 N11 C66 69(7) . .
N2 Co5 N12 C71 77.4(5) . .
N11 Co5 N12 C71 173.3(5) . .
N3 Co5 N12 C71 -95.0(5) 4 .
N4 Co5 N12 C71 -120(3) 4 .
N1 Co5 N12 C71 -5.1(5) . .
N2 Co5 N12 C67 -105.9(4) . .
N11 Co5 N12 C67 -10.0(4) . .
N3 Co5 N12 C67 81.6(4) 4 .
N4 Co5 N12 C67 56(3) 4 .
N1 Co5 N12 C67 171.5(4) . .
C5 N1 C1 C2 1.3(9) . .
Co5 N1 C1 C2 -171.1(4) . .
N1 C1 C2 C3 0.1(9) . .
N1 C1 C2 C11 177.4(5) . .
C1 C2 C3 C4 -1.3(9) . .
C11 C2 C3 C4 -178.6(6) . .
C2 C3 C4 C5 1.2(9) . .
C1 N1 C5 C4 -1.4(9) . .
Co5 N1 C5 C4 172.0(5) . .
C1 N1 C5 C6 174.6(5) . .
Co5 N1 C5 C6 -11.9(6) . .
C3 C4 C5 N1 0.2(9) . .
C3 C4 C5 C6 -175.5(6) . .
C10 N2 C6 C7 4.8(9) . .
Co5 N2 C6 C7 -178.8(5) . .
C10 N2 C6 C5 -170.6(5) . .
Co5 N2 C6 C5 5.8(6) . .
N1 C5 C6 N2 4.2(7) . .
C4 C5 C6 N2 -179.9(6) . .
N1 C5 C6 C7 -171.2(6) . .
C4 C5 C6 C7 4.8(10) . .
N2 C6 C7 C8 -3.4(9) . .
C5 C6 C7 C8 171.5(6) . .
C6 C7 C8 C9 -1.2(9) . .
C7 C8 C9 C10 4.3(9) . .
C7 C8 C9 C12 -177.3(6) . .
C6 N2 C10 C9 -1.5(8) . .
Co5 N2 C10 C9 -177.4(4) . .
C8 C9 C10 N2 -3.0(9) . .
C12 C9 C10 N2 178.5(5) . .
Tm3 O1 C11 O2 142.3(6) . .
Tm3 O1 C11 C2 -40.1(11) . .
C1 C2 C11 O2 -24.4(9) . .
C3 C2 C11 O2 152.8(6) . .
C1 C2 C11 O1 157.7(6) . .
C3 C2 C11 O1 -25.0(9) . .
Tm1 O4 C12 O3 -6.7(10) . .
Tm1 O4 C12 C9 174.3(4) . .
Tm3 O3 C12 O4 15.3(16) 5_556 .
Tm3 O3 C12 C9 -165.7(9) 5_556 .
C8 C9 C12 O4 -179.2(6) . .
C10 C9 C12 O4 -0.7(8) . .
C8 C9 C12 O3 1.7(8) . .
C10 C9 C12 O3 -179.8(5) . .
Tm1 O6 C13 O5 -55(3) . .
Tm1 O6 C13 C15 125(2) . .
Tm3 O5 C13 O6 7.3(8) 5_556 .
Tm3 O5 C13 C15 -172.8(4) 5_556 .
C18 N3 C14 C15 -1.6(9) . .
Co5 N3 C14 C15 165.0(5) 4_545 .
N3 C14 C15 C16 -1.8(9) . .
N3 C14 C15 C13 176.4(5) . .
O6 C13 C15 C14 -171.0(6) . .
O5 C13 C15 C14 9.1(9) . .
O6 C13 C15 C16 7.3(8) . .
O5 C13 C15 C16 -172.6(6) . .
C14 C15 C16 C17 2.7(9) . .
C13 C15 C16 C17 -175.6(6) . .
C15 C16 C17 C18 -0.3(10) . .
C14 N3 C18 C17 4.2(9) . .
Co5 N3 C18 C17 -164.4(5) 4_545 .
C14 N3 C18 C19 -178.0(5) . .
Co5 N3 C18 C19 13.4(6) 4_545 .
C16 C17 C18 N3 -3.3(9) . .
C16 C17 C18 C19 179.1(6) . .
C23 N4 C19 C20 -3.5(9) . .
Co5 N4 C19 C20 172.2(5) 4_545 .
C23 N4 C19 C18 175.2(5) . .
Co5 N4 C19 C18 -9.1(6) 4_545 .
N3 C18 C19 N4 -2.9(8) . .
C17 C18 C19 N4 174.9(6) . .
N3 C18 C19 C20 175.8(6) . .
C17 C18 C19 C20 -6.4(9) . .
N4 C19 C20 C21 4.1(9) . .
C18 C19 C20 C21 -174.5(6) . .
C19 C20 C21 C22 -0.7(9) . .
C20 C21 C22 C23 -3.0(9) . .
C20 C21 C22 C24 177.4(6) . 5
C19 N4 C23 C22 -0.4(9) . .
Co5 N4 C23 C22 -175.4(4) 4_545 .
C21 C22 C23 N4 3.7(9) . .
C24 C22 C23 N4 -176.8(6) 5 .
Tm1 O8 C24 O7 0.7(12) . .
Tm1 O8 C24 C22 -176.4(5) . 5
Tm1 O9 C25 O10 -58.9(12) . .
Tm1 O9 C25 C27 122.7(7) . .
C30 N6 C26 C27 -1.3(9) . .
Co4 N6 C26 C27 172.2(5) . .
N6 C26 C27 C28 -0.8(10) . .
N6 C26 C27 C25 -179.9(6) . .
O10 C25 C27 C28 173.6(7) . .
O9 C25 C27 C28 -7.9(10) . .
O10 C25 C27 C26 -7.3(10) . .
O9 C25 C27 C26 171.2(6) . .
C26 C27 C28 C29 1.6(10) . .
C25 C27 C28 C29 -179.2(6) . .
C27 C28 C29 C30 -0.5(10) . .
C26 N6 C30 C29 2.6(9) . .
Co4 N6 C30 C29 -171.7(5) . .
C26 N6 C30 C31 -176.7(5) . .
Co4 N6 C30 C31 9.0(7) . .
C28 C29 C30 N6 -1.7(10) . .
C28 C29 C30 C31 177.6(6) . .
C35 N5 C31 C32 -3.7(10) . .
Co4 N5 C31 C32 165.6(5) . .
C35 N5 C31 C30 174.6(6) . .
Co4 N5 C31 C30 -16.1(7) . .
N6 C30 C31 N5 4.7(8) . .
C29 C30 C31 N5 -174.6(6) . .
N6 C30 C31 C32 -177.0(6) . .
C29 C30 C31 C32 3.7(10) . .
N5 C31 C32 C33 3.3(11) . .
C30 C31 C32 C33 -174.9(6) . .
C31 C32 C33 C34 0.5(11) . .
C32 C33 C34 C35 -3.6(11) . .
C32 C33 C34 C36 174.8(7) . 7_665
C31 N5 C35 C34 0.4(10) . .
Co4 N5 C35 C34 -167.5(5) . .
C33 C34 C35 N5 3.2(11) . .
C36 C34 C35 N5 -175.2(6) 7_665 .
Tm1 O11 C36 O12 -0.3(10) . .
Tm1 O11 C36 C34 -179.1(4) . 7_655
Tm3 O12 C36 O11 -39.7(18) 5_556 .
Tm3 O12 C36 C34 139.0(12) 5_556 7_655
Tm3 O15 C37 O16 5.8(15) 3_556 .
Tm3 O15 C37 C39 -170.0(7) 3_556 .
C42 N7 C38 C39 0.6(9) . .
Co4 N7 C38 C39 -174.9(5) 8_566 .
N7 C38 C39 C40 2.6(10) . .
N7 C38 C39 C37 -177.8(6) . .
O15 C37 C39 C38 167.2(6) . .
O16 C37 C39 C38 -9.1(9) . .
O15 C37 C39 C40 -13.2(10) . .
O16 C37 C39 C40 170.5(7) . .
C38 C39 C40 C41 -2.1(10) . .
C37 C39 C40 C41 178.3(6) . .
C39 C40 C41 C42 -1.4(10) . .
C38 N7 C42 C41 -4.3(9) . .
Co4 N7 C42 C41 171.8(5) 8_566 .
C38 N7 C42 C43 174.5(5) . .
Co4 N7 C42 C43 -9.4(7) 8_566 .
C40 C41 C42 N7 4.7(10) . .
C40 C41 C42 C43 -174.0(6) . .
C47 N8 C43 C44 6.7(9) . .
Co4 N8 C43 C44 -166.5(5) 8_566 .
C47 N8 C43 C42 -170.2(6) . .
Co4 N8 C43 C42 16.6(7) 8_566 .
N7 C42 C43 N8 -4.6(8) . .
C41 C42 C43 N8 174.2(6) . .
N7 C42 C43 C44 178.5(6) . .
C41 C42 C43 C44 -2.7(10) . .
N8 C43 C44 C45 -6.3(10) . .
C42 C43 C44 C45 170.4(6) . .
C43 C44 C45 C46 1.0(11) . .
C44 C45 C46 C47 3.6(10) . .
C44 C45 C46 C48 -170.6(6) . .
C43 N8 C47 C46 -1.7(9) . .
Co4 N8 C47 C46 170.5(5) 8_566 .
C45 C46 C47 N8 -3.3(10) . .
C48 C46 C47 N8 170.9(6) . .
Tm3 O14 C48 O13 7.4(10) 5_556 .
Tm3 O14 C48 C46 -171.2(4) 5_556 .
Tm1 O13 C48 O14 -34(2) . .
Tm1 O13 C48 C46 144.9(18) . .
C45 C46 C48 O14 -172.4(6) . .
C47 C46 C48 O14 13.5(9) . .
C45 C46 C48 O13 8.8(9) . .
C47 C46 C48 O13 -165.4(6) . .
Tm2 O17 C49 O18 7.8(6) . .
Tm2 O17 C49 C51 -168.2(5) . .
Tm2 O18 C49 O17 -7.9(7) . .
Tm2 O18 C49 C51 168.1(5) . .
C54 N10 C50 C51 2.2(9) . .
Co4 N10 C50 C51 -174.0(5) . .
N10 C50 C51 C52 0.3(10) . .
N10 C50 C51 C49 -175.3(6) . .
O17 C49 C51 C52 31.4(10) . .
O18 C49 C51 C52 -144.7(7) . .
O17 C49 C51 C50 -153.1(6) . .
O18 C49 C51 C50 30.8(9) . .
C50 C51 C52 C53 -1.9(10) . .
C49 C51 C52 C53 173.6(6) . .
C51 C52 C53 C54 1.0(10) . .
C50 N10 C54 C53 -3.1(9) . .
Co4 N10 C54 C53 173.4(5) . .
C50 N10 C54 C55 176.6(5) . .
Co4 N10 C54 C55 -6.9(7) . .
C52 C53 C54 N10 1.6(10) . .
C52 C53 C54 C55 -178.1(6) . .
C59 N9 C55 C56 -0.8(9) . .
Co4 N9 C55 C56 172.5(5) . .
C59 N9 C55 C54 -179.1(5) . .
Co4 N9 C55 C54 -5.8(7) . .
N10 C54 C55 N9 8.3(8) . .
C53 C54 C55 N9 -172.0(6) . .
N10 C54 C55 C56 -169.9(6) . .
C53 C54 C55 C56 9.8(10) . .
N9 C55 C56 C57 -0.2(10) . .
C54 C55 C56 C57 177.9(6) . .
C55 C56 C57 C58 0.0(10) . .
C56 C57 C58 C59 1.0(10) . .
C56 C57 C58 C60 -179.1(6) . .
C55 N9 C59 C58 1.9(9) . .
Co4 N9 C59 C58 -170.9(5) . .
C57 C58 C59 N9 -2.0(10) . .
C60 C58 C59 N9 178.1(6) . .
Tm2 O20 C60 O19 7.9(7) 2_564 .
Tm2 O20 C60 C58 -172.6(6) 2_564 .
Tm2 O19 C60 O20 -8.4(7) 2_564 .
Tm2 O19 C60 C58 172.1(5) 2_564 .
C59 C58 C60 O20 -172.1(6) . .
C57 C58 C60 O20 8.0(10) . .
C59 C58 C60 O19 7.4(9) . .
C57 C58 C60 O19 -172.5(7) . .
C59 C58 C60 Tm2 59(3) . 2_564
C57 C58 C60 Tm2 -121(3) . 2_564
Tm2 O21 C61 O22 -17.7(6) . .
Tm2 O21 C61 C63 160.6(5) . .
Tm2 O22 C61 O21 19.0(7) . .
Tm2 O22 C61 C63 -159.3(5) . .
O23 Tm2 C61 O21 99.5(4) . .
O19 Tm2 C61 O21 -104.6(4) 2_565 .
O22 Tm2 C61 O21 -162.5(6) . .
O18 Tm2 C61 O21 -34.0(4) . .
O27 Tm2 C61 O21 101.4(4) . .
O26 Tm2 C61 O21 174.6(4) . .
O17 Tm2 C61 O21 19.5(4) . .
O20 Tm2 C61 O21 -105.8(4) 2_565 .
C60 Tm2 C61 O21 -103.1(4) 2_565 .
O23 Tm2 C61 O22 -98.0(4) . .
O19 Tm2 C61 O22 57.9(5) 2_565 .
O18 Tm2 C61 O22 128.5(4) . .
O27 Tm2 C61 O22 -96.1(5) . .
O26 Tm2 C61 O22 -22.9(4) . .
O17 Tm2 C61 O22 -178.0(3) . .
O20 Tm2 C61 O22 56.7(4) 2_565 .
O21 Tm2 C61 O22 162.5(6) . .
C60 Tm2 C61 O22 59.4(4) 2_565 .
O23 Tm2 C61 C63 -12.8(14) . .
O19 Tm2 C61 C63 143.1(14) 2_565 .
O22 Tm2 C61 C63 85.2(15) . .
O18 Tm2 C61 C63 -146.3(14) . .
O27 Tm2 C61 C63 -10.9(16) . .
O26 Tm2 C61 C63 62.3(15) . .
O17 Tm2 C61 C63 -92.8(15) . .
O20 Tm2 C61 C63 141.9(15) 2_565 .
O21 Tm2 C61 C63 -112.3(16) . .
C60 Tm2 C61 C63 144.6(14) 2_565 .
C66 N11 C62 C63 0.0(9) . .
Co5 N11 C62 C63 -176.5(4) . .
N11 C62 C63 C64 1.8(9) . .
N11 C62 C63 C61 179.9(5) . .
O21 C61 C63 C64 -11.9(9) . .
O22 C61 C63 C64 166.5(6) . .
Tm2 C61 C63 C64 91.5(15) . .
O21 C61 C63 C62 170.2(6) . .
O22 C61 C63 C62 -11.5(8) . .
Tm2 C61 C63 C62 -86.4(15) . .
C62 C63 C64 C65 -2.1(9) . .
C61 C63 C64 C65 -179.9(6) . .
C63 C64 C65 C66 0.5(10) . .
C62 N11 C66 C65 -1.7(9) . .
Co5 N11 C66 C65 175.2(5) . .
C62 N11 C66 C67 174.1(5) . .
Co5 N11 C66 C67 -8.9(6) . .
C64 C65 C66 N11 1.5(9) . .
C64 C65 C66 C67 -173.9(6) . .
C71 N12 C67 C68 4.0(9) . .
Co5 N12 C67 C68 -172.8(5) . .
C71 N12 C67 C66 -175.4(5) . .
Co5 N12 C67 C66 7.8(6) . .
N11 C66 C67 N12 0.9(7) . .
C65 C66 C67 N12 176.6(6) . .
N11 C66 C67 C68 -178.5(6) . .
C65 C66 C67 C68 -2.8(10) . .
N12 C67 C68 C69 -1.5(9) . .
C66 C67 C68 C69 177.8(6) . .
C67 C68 C69 C70 -1.8(9) . .
C68 C69 C70 C71 2.6(10) . .
C68 C69 C70 C72 -178.5(6) . 4_545
C67 N12 C71 C70 -3.2(9) . .
Co5 N12 C71 C70 173.3(5) . .
C69 C70 C71 N12 -0.2(10) . .
C72 C70 C71 N12 -179.1(6) 4_545 .
Tm2 O23 C72 O24 27.8(12) . .
Tm2 O23 C72 C70 -151.6(5) . 4
